data_4503494
loop_
_publ_author_name
'Liu, Yaru'
'Hou, Hongwei'
'Chen, Qianru'
'Fan, Yaoting'

_publ_section_title
;
 From Multifunctional Precursor to Novel Reaction Products:
 Oligimerization and Central Metal Ion Exchange Reaction of Ferrocenyl
 Carboxylate Complexes
;
_journal_issue 4
_journal_name_full 'Crystal Growth &amp; Design'
_journal_page_first 1435
_journal_paper_doi 10.1021/cg701221f
_journal_volume 8
_journal_year 2008
_chemical_formula_sum 'C226 H270 Cd10 Fe10 N10 O64'
_chemical_formula_weight 5833.02
_chemical_name_systematic
; 
 ? 
;
_space_group_IT_number 14
_symmetry_cell_setting monoclinic
_symmetry_space_group_name_Hall '-P 2ybc'
_symmetry_space_group_name_H-M 'P 1 21/c 1'
_atom_sites_solution_hydrogens geom
_atom_sites_solution_primary direct
_atom_sites_solution_secondary difmap
_audit_creation_method SHELXL-97
_cell_angle_alpha 90.00
_cell_angle_beta 117.5060(10)
_cell_angle_gamma 90.00
_cell_formula_units_Z 2
_cell_length_a 25.2571(12)
_cell_length_b 21.8732(10)
_cell_length_c 26.4035(12)
_cell_measurement_temperature 291(2)
_cell_volume 12937.9(10)
_computing_structure_refinement 'SHELXL-97 (Sheldrick, 1997)'
_computing_structure_solution 'SHELXS-97 (Sheldrick, 1990)'
_diffrn_ambient_temperature 291(2)
_diffrn_measured_fraction_theta_full 0.980
_diffrn_measured_fraction_theta_max 0.980
_diffrn_radiation_monochromator graphite
_diffrn_radiation_source 'fine-focus sealed tube'
_diffrn_radiation_type MoK\a
_diffrn_radiation_wavelength 0.71073
_diffrn_reflns_av_R_equivalents 0.1237
_diffrn_reflns_av_sigmaI/netI 0.1807
_diffrn_reflns_limit_h_max 30
_diffrn_reflns_limit_h_min -30
_diffrn_reflns_limit_k_max 26
_diffrn_reflns_limit_k_min -21
_diffrn_reflns_limit_l_max 30
_diffrn_reflns_limit_l_min -31
_diffrn_reflns_number 67891
_diffrn_reflns_theta_full 25.50
_diffrn_reflns_theta_max 25.50
_diffrn_reflns_theta_min 2.42
_exptl_absorpt_coefficient_mu 1.418
_exptl_absorpt_correction_T_max 0.8688
_exptl_absorpt_correction_T_min 0.6596
_exptl_absorpt_correction_type multi-scan
_exptl_absorpt_process_details sadabs
_exptl_crystal_colour brown
_exptl_crystal_density_diffrn 1.497
_exptl_crystal_density_method 'not measured'
_exptl_crystal_description block
_exptl_crystal_F_000 5896
_exptl_crystal_size_max 0.32
_exptl_crystal_size_mid 0.21
_exptl_crystal_size_min 0.10
_refine_diff_density_max 1.689
_refine_diff_density_min -1.003
_refine_diff_density_rms 0.197
_refine_ls_extinction_method none
_refine_ls_goodness_of_fit_ref 0.996
_refine_ls_hydrogen_treatment constr
_refine_ls_matrix_type full
_refine_ls_number_parameters 1451
_refine_ls_number_reflns 23612
_refine_ls_number_restraints 1128
_refine_ls_restrained_S_all 4.200
_refine_ls_R_factor_all 0.2807
_refine_ls_R_factor_gt 0.1196
_refine_ls_shift/su_max 0.027
_refine_ls_shift/su_mean 0.001
_refine_ls_structure_factor_coef Fsqd
_refine_ls_weighting_details 'calc w=1/[\s^2^(Fo^2^)+(0.2000P)^2^+0.4417P] where P=(Fo^2^+2Fc^2^)/3'
_refine_ls_weighting_scheme calc
_refine_ls_wR_factor_gt 0.2902
_refine_ls_wR_factor_ref 0.3960
_reflns_number_gt 7467
_reflns_number_total 23612
_reflns_threshold_expression >2sigma(I)
_cod_data_source_file cg701221f-file001.cif
_cod_data_source_block b
_cod_depositor_comments
;
The following automatic conversions were performed:

'_symmetry_cell_setting' value 'Monoclinic' changed to 'monoclinic'
according to /home/saulius/struct/CIF-dictionaries/cif_core.dic
dictionary named 'cif_core.dic' version 2.4.1 from 2010-06-29.

Automatic conversion script
Id: cif_fix_values 1715 2011-07-08 13:25:40Z adriana 
;
_cod_original_sg_symbol_H-M p21/c
_cod_database_code 4503494

loop_
_symmetry_equiv_pos_as_xyz
'x, y, z'
'-x, y+1/2, -z+1/2'
'-x, -y, -z'
'x, -y-1/2, z-1/2'

loop_
_atom_site_label
_atom_site_type_symbol
_atom_site_fract_x
_atom_site_fract_y
_atom_site_fract_z
_atom_site_U_iso_or_equiv
_atom_site_adp_type
_atom_site_occupancy
_atom_site_symmetry_multiplicity
_atom_site_calc_flag
_atom_site_refinement_flags
Cd1 Cd 0.56731(14) 0.16295(18) 0.64549(17) 0.1006(14) Uani 1 1 d .
Cd2 Cd 0.67194(14) 0.08142(17) 0.66742(16) 0.0950(13) Uani 1 1 d .
Cd3 Cd 0.71147(13) -0.02842(17) 0.62355(15) 0.0910(12) Uani 1 1 d .
Cd4 Cd 0.67184(13) -0.12943(17) 0.53560(15) 0.0918(12) Uani 1 1 d .
Cd5 Cd 0.56500(14) -0.18059(17) 0.43215(17) 0.1004(14) Uani 1 1 d .
Fe1 Fe 0.5907(3) 0.3002(4) 0.8978(3) 0.118(3) Uani 1 1 d D
Fe2 Fe 0.8857(2) 0.3368(3) 0.7406(3) 0.094(2) Uani 1 1 d D
Fe3 Fe 0.96282(19) -0.1222(2) 0.8945(2) 0.0552(16) Uani 1 1 d D
Fe4 Fe 0.9080(2) -0.0960(3) 0.4566(2) 0.095(2) Uani 1 1 d D
Fe5 Fe 0.8451(2) -0.3972(3) 0.5693(3) 0.077(2) Uani 1 1 d D
O1 O 0.6181(7) 0.1016(9) 0.7008(6) 0.041(6) Uani 1 1 d DU
H1 H 0.5913 0.0662 0.6874 0.050 Uiso 1 1 calc R
O2 O 0.6057(7) 0.1224(8) 0.6056(7) 0.040(6) Uani 1 1 d DU
O3 O 0.6469(6) -0.0014(8) 0.6397(7) 0.038(5) Uani 1 1 d DU
O4 O 0.7204(6) 0.0623(9) 0.6282(8) 0.044(6) Uani 1 1 d DU
H4 H 0.6905 0.0722 0.5891 0.053 Uiso 1 1 calc R
O5 O 0.6955(7) -0.1171(8) 0.6163(7) 0.041(6) Uani 1 1 d DU
H5 H 0.6546 -0.1132 0.6109 0.049 Uiso 1 1 calc R
O6 O 0.6639(7) -0.0408(8) 0.5416(7) 0.036(5) Uani 1 1 d DU
O7 O 0.5864(6) -0.1493(9) 0.5070(7) 0.042(6) Uani 1 1 d DU
O8 O 0.6408(6) -0.1361(9) 0.4515(7) 0.043(6) Uani 1 1 d DU
H8 H 0.6244 -0.0947 0.4409 0.052 Uiso 1 1 calc R
O9 O 0.4876(7) -0.2192(7) 0.4168(9) 0.050(6) Uani 1 1 d DU
H9 H 0.4827 -0.2036 0.4492 0.060 Uiso 1 1 calc R
O10 O 0.5093(6) -0.1150(8) 0.3897(7) 0.039(6) Uani 1 1 d DU
O11 O 0.5401(8) 0.2034(11) 0.6982(9) 0.064(7) Uani 1 1 d U
O12 O 0.4419(8) 0.2171(11) 0.6408(9) 0.062(7) Uani 1 1 d U
O13 O 0.4317(11) 0.1549(11) 0.7467(6) 0.124(12) Uani 1 1 d DU
O14 O 0.6364(8) 0.2248(10) 0.6792(10) 0.068(8) Uani 1 1 d U
O15 O 0.7137(8) 0.1631(10) 0.6976(10) 0.060(7) Uani 1 1 d U
O16 O 0.7412(7) 0.3258(10) 0.8236(8) 0.136(15) Uani 1 1 d DU
O17 O 0.7362(8) 0.0457(10) 0.7419(8) 0.048(6) Uani 1 1 d U
O18 O 0.7669(8) -0.0334(10) 0.7083(8) 0.053(7) Uani 1 1 d U
O19 O 0.7457(9) -0.0351(8) 0.8428(9) 0.114(11) Uani 1 1 d DU
O20 O 0.7854(7) -0.0381(9) 0.6105(8) 0.043(6) Uani 1 1 d U
O21 O 0.7584(7) -0.1161(9) 0.5496(8) 0.044(6) Uani 1 1 d U
O22 O 0.9273(6) -0.0580(10) 0.6907(8) 0.108(13) Uani 1 1 d DU
O23 O 0.6916(8) -0.2193(10) 0.5456(9) 0.054(7) Uani 1 1 d U
O24 O 0.6109(8) -0.2592(9) 0.4695(10) 0.059(7) Uani 1 1 d U
O25 O 0.6449(7) -0.4238(12) 0.5655(9) 0.172(16) Uani 1 1 d DU
N1 N 0.4313(9) 0.2573(10) 0.7356(7) 0.072(9) Uani 1 1 d DU
H1N H 0.4114 0.2907 0.7303 0.087 Uiso 1 1 calc R
N2 N 0.7083(8) 0.3205(10) 0.7282(8) 0.079(11) Uani 1 1 d DU
H2N H 0.6898 0.3402 0.6967 0.094 Uiso 1 1 calc R
N3 N 0.8210(7) 0.0224(11) 0.8514(7) 0.061(9) Uani 1 1 d DU
H3N H 0.8470 0.0499 0.8705 0.073 Uiso 1 1 calc R
N4 N 0.8859(7) -0.0186(11) 0.6032(7) 0.044(7) Uani 1 1 d DU
H4N H 0.8862 0.0115 0.5823 0.053 Uiso 1 1 calc R
N5 N 0.6513(8) -0.3722(9) 0.4955(12) 0.095(12) Uani 1 1 d DU
H5N H 0.6413 -0.3717 0.4597 0.113 Uiso 1 1 calc R
C1 C 0.6339(15) 0.0992(19) 0.7589(9) 0.072(13) Uani 1 1 d DU
H1A H 0.6699 0.1221 0.7800 0.108 Uiso 1 1 calc R
H1B H 0.6402 0.0574 0.7715 0.108 Uiso 1 1 calc R
H1C H 0.6024 0.1165 0.7651 0.108 Uiso 1 1 calc R
C2 C 0.6168(15) 0.1581(17) 0.5682(13) 0.12(2) Uani 1 1 d DU
H2A H 0.6184 0.2003 0.5787 0.183 Uiso 1 1 calc R
H2B H 0.5854 0.1523 0.5301 0.183 Uiso 1 1 calc R
H2C H 0.6542 0.1464 0.5700 0.183 Uiso 1 1 calc R
C3 C 0.6236(14) -0.0405(17) 0.6658(15) 0.16(2) Uani 1 1 d DU
H3A H 0.6335 -0.0820 0.6617 0.233 Uiso 1 1 calc R
H3B H 0.5810 -0.0361 0.6481 0.233 Uiso 1 1 calc R
H3C H 0.6401 -0.0306 0.7056 0.233 Uiso 1 1 calc R
C4 C 0.7678(9) 0.0973(14) 0.6299(15) 0.068(12) Uani 1 1 d DU
H4A H 0.8048 0.0828 0.6601 0.101 Uiso 1 1 calc R
H4B H 0.7623 0.1394 0.6365 0.101 Uiso 1 1 calc R
H4C H 0.7689 0.0936 0.5941 0.101 Uiso 1 1 calc R
C5 C 0.713(2) -0.1610(13) 0.6598(12) 0.087(16) Uani 1 1 d DU
H5A H 0.7212 -0.1989 0.6468 0.130 Uiso 1 1 calc R
H5B H 0.6806 -0.1671 0.6693 0.130 Uiso 1 1 calc R
H5C H 0.7474 -0.1471 0.6929 0.130 Uiso 1 1 calc R
C6 C 0.654(3) -0.0015(17) 0.4966(13) 0.17(3) Uani 1 1 d DU
H6A H 0.6132 0.0125 0.4795 0.259 Uiso 1 1 calc R
H6B H 0.6610 -0.0229 0.4686 0.259 Uiso 1 1 calc R
H6C H 0.6803 0.0328 0.5107 0.259 Uiso 1 1 calc R
C7 C 0.5736(16) -0.179(2) 0.5465(12) 0.18(3) Uani 1 1 d DU
H7A H 0.5314 -0.1780 0.5338 0.275 Uiso 1 1 calc R
H7B H 0.5940 -0.1590 0.5828 0.275 Uiso 1 1 calc R
H7C H 0.5867 -0.2208 0.5501 0.275 Uiso 1 1 calc R
C8 C 0.6750(10) -0.137(2) 0.4221(10) 0.080(14) Uani 1 1 d DU
H8A H 0.7158 -0.1278 0.4480 0.119 Uiso 1 1 calc R
H8B H 0.6597 -0.1078 0.3918 0.119 Uiso 1 1 calc R
H8C H 0.6730 -0.1774 0.4064 0.119 Uiso 1 1 calc R
C9 C 0.4740(13) -0.2806(10) 0.4181(18) 0.075(13) Uani 1 1 d DU
H9A H 0.4316 -0.2854 0.4023 0.112 Uiso 1 1 calc R
H9B H 0.4929 -0.2949 0.4568 0.112 Uiso 1 1 calc R
H9C H 0.4882 -0.3039 0.3960 0.112 Uiso 1 1 calc R
C10 C 0.5240(12) -0.0716(14) 0.3595(12) 0.073(14) Uani 1 1 d DU
H10A H 0.4910 -0.0442 0.3403 0.109 Uiso 1 1 calc R
H10B H 0.5328 -0.0919 0.3320 0.109 Uiso 1 1 calc R
H10C H 0.5584 -0.0489 0.3856 0.109 Uiso 1 1 calc R
C11 C 0.4913(13) 0.2214(17) 0.6889(15) 0.066(10) Uani 1 1 d U
C12 C 0.4878(14) 0.2584(18) 0.7360(15) 0.064(10) Uani 1 1 d U
C13 C 0.5335(15) 0.2892(19) 0.7692(15) 0.071(11) Uani 1 1 d U
H13 H 0.5662 0.2859 0.7622 0.085 Uiso 1 1 calc R
C14 C 0.5419(7) 0.3293(5) 0.8173(6) 0.088(12) Uani 1 1 d DU
C15 C 0.5927(7) 0.3668(5) 0.8458(6) 0.105(14) Uani 1 1 d DU
H15 H 0.6243 0.3733 0.8346 0.126 Uiso 1 1 calc R
C16 C 0.5902(8) 0.3926(6) 0.8933(7) 0.115(16) Uani 1 1 d DU
H16 H 0.6200 0.4201 0.9214 0.138 Uiso 1 1 calc R
C17 C 0.5382(8) 0.3713(8) 0.8944(8) 0.095(13) Uani 1 1 d DU
H17 H 0.5253 0.3815 0.9232 0.114 Uiso 1 1 calc R
C18 C 0.5082(8) 0.3324(9) 0.8475(8) 0.084(12) Uani 1 1 d DU
H18 H 0.4707 0.3109 0.8376 0.100 Uiso 1 1 calc R
C19 C 0.6707(7) 0.2537(5) 0.9298(7) 0.32(3) Uani 1 1 d DU
H19 H 0.7055 0.2650 0.9247 0.380 Uiso 1 1 calc R
C20 C 0.6592(7) 0.2726(5) 0.9747(7) 0.34(3) Uani 1 1 d DU
H20 H 0.6845 0.2994 1.0064 0.407 Uiso 1 1 calc R
C21 C 0.6050(9) 0.2457(7) 0.9664(8) 0.32(3) Uani 1 1 d DU
H21 H 0.5862 0.2504 0.9914 0.386 Uiso 1 1 calc R
C22 C 0.5834(9) 0.2103(9) 0.9165(9) 0.31(3) Uani 1 1 d DU
H22 H 0.5466 0.1861 0.9005 0.375 Uiso 1 1 calc R
C23 C 0.6237(9) 0.2151(9) 0.8939(9) 0.31(3) Uani 1 1 d DU
H23 H 0.6200 0.1949 0.8593 0.370 Uiso 1 1 calc R
C24 C 0.4089(7) 0.2050(10) 0.7433(3) 0.110(13) Uani 1 1 d DU
C25 C 0.3525(7) 0.2119(4) 0.7478(4) 0.139(14) Uani 1 1 d DU
C26 C 0.3421(8) 0.1733(4) 0.7831(4) 0.166(19) Uani 1 1 d DU
H26 H 0.3719 0.1468 0.8073 0.200 Uiso 1 1 calc R
C27 C 0.2870(9) 0.1736(6) 0.7826(6) 0.174(19) Uani 1 1 d DU
H27 H 0.2796 0.1476 0.8065 0.209 Uiso 1 1 calc R
C28 C 0.2435(9) 0.2129(9) 0.7464(8) 0.162(17) Uani 1 1 d DU
H28 H 0.2063 0.2132 0.7458 0.194 Uiso 1 1 calc R
C29 C 0.2540(8) 0.2515(10) 0.7115(8) 0.164(18) Uani 1 1 d DU
H29 H 0.2242 0.2780 0.6873 0.196 Uiso 1 1 calc R
C30 C 0.3086(8) 0.2511(9) 0.7120(8) 0.153(17) Uani 1 1 d DU
H30 H 0.3159 0.2773 0.6882 0.184 Uiso 1 1 calc R
C31 C 0.6924(13) 0.2138(16) 0.7000(15) 0.060(10) Uani 1 1 d U
C32 C 0.7347(14) 0.2635(16) 0.7286(16) 0.065(10) Uani 1 1 d U
C33 C 0.7938(14) 0.2550(18) 0.7538(16) 0.073(12) Uani 1 1 d U
H33 H 0.8052 0.2148 0.7528 0.088 Uiso 1 1 calc R
C34 C 0.8434(5) 0.2968(9) 0.7823(3) 0.084(11) Uani 1 1 d DU
C35 C 0.8432(6) 0.3612(10) 0.7870(4) 0.118(15) Uani 1 1 d DU
H35 H 0.8077 0.3871 0.7736 0.141 Uiso 1 1 calc R
C36 C 0.9026(7) 0.3817(10) 0.8146(5) 0.138(19) Uani 1 1 d DU
H36 H 0.9157 0.4242 0.8239 0.166 Uiso 1 1 calc R
C37 C 0.9397(9) 0.3302(10) 0.8271(7) 0.137(19) Uani 1 1 d DU
H37 H 0.9834 0.3306 0.8463 0.164 Uiso 1 1 calc R
C38 C 0.9035(8) 0.2780(10) 0.8074(7) 0.107(15) Uani 1 1 d DU
H38 H 0.9176 0.2358 0.8104 0.128 Uiso 1 1 calc R
C39 C 0.9062(6) 0.3897(10) 0.6864(3) 0.162(18) Uani 1 1 d DU
H39 H 0.9229 0.4311 0.6939 0.194 Uiso 1 1 calc R
C40 C 0.9385(6) 0.3346(10) 0.7006(4) 0.156(17) Uani 1 1 d DU
H40 H 0.9821 0.3310 0.7196 0.187 Uiso 1 1 calc R
C41 C 0.8981(7) 0.2861(11) 0.6823(5) 0.17(2) Uani 1 1 d DU
H41 H 0.9084 0.2426 0.6858 0.205 Uiso 1 1 calc R
C42 C 0.8402(9) 0.3104(10) 0.6566(7) 0.158(18) Uani 1 1 d DU
H42 H 0.8029 0.2870 0.6391 0.190 Uiso 1 1 calc R
C43 C 0.8455(9) 0.3741(11) 0.6593(7) 0.17(2) Uani 1 1 d DU
H43 H 0.8122 0.4032 0.6448 0.205 Uiso 1 1 calc R
C44 C 0.7113(4) 0.3436(6) 0.7748(7) 0.090(13) Uani 1 1 d DU
C45 C 0.6743(3) 0.3980(5) 0.7681(4) 0.099(13) Uani 1 1 d DU
C46 C 0.7061(3) 0.4329(6) 0.8167(4) 0.16(2) Uani 1 1 d DU
H46 H 0.7421 0.4213 0.8472 0.198 Uiso 1 1 calc R
C47 C 0.6768(5) 0.4878(9) 0.8134(6) 0.19(2) Uani 1 1 d DU
H47 H 0.6947 0.5145 0.8441 0.226 Uiso 1 1 calc R
C48 C 0.6238(8) 0.5056(10) 0.7687(8) 0.150(19) Uani 1 1 d DU
H48 H 0.6070 0.5432 0.7697 0.180 Uiso 1 1 calc R
C49 C 0.5953(9) 0.4675(9) 0.7222(8) 0.141(18) Uani 1 1 d DU
H49 H 0.5592 0.4791 0.6917 0.170 Uiso 1 1 calc R
C50 C 0.6211(7) 0.4117(10) 0.7212(8) 0.113(15) Uani 1 1 d DU
H50 H 0.6033 0.3850 0.6904 0.135 Uiso 1 1 calc R
C51 C 0.7710(12) 0.0028(16) 0.7480(12) 0.046(9) Uani 1 1 d U
C52 C 0.8241(12) -0.0064(15) 0.8047(12) 0.045(9) Uani 1 1 d U
C53 C 0.8725(13) -0.0315(16) 0.8067(13) 0.050(10) Uani 1 1 d U
H53 H 0.8694 -0.0455 0.7722 0.060 Uiso 1 1 calc R
C54 C 0.9317(6) -0.0403(4) 0.8579(7) 0.046(9) Uani 1 1 d DU
C55 C 0.9827(7) -0.0560(4) 0.8520(7) 0.055(10) Uani 1 1 d DU
H55 H 0.9850 -0.0608 0.8162 0.066 Uiso 1 1 calc R
C56 C 1.0299(7) -0.0627(5) 0.9076(8) 0.075(12) Uani 1 1 d DU
H56 H 1.0708 -0.0743 0.9169 0.090 Uiso 1 1 calc R
C57 C 1.0091(8) -0.0515(7) 0.9475(8) 0.074(13) Uani 1 1 d DU
H57 H 1.0327 -0.0534 0.9891 0.089 Uiso 1 1 calc R
C58 C 0.9474(8) -0.0375(7) 0.9165(8) 0.060(11) Uani 1 1 d DU
H58 H 0.9207 -0.0275 0.9328 0.072 Uiso 1 1 calc R
C59 C 0.9668(7) -0.2056(4) 0.8665(8) 0.124(14) Uani 1 1 d DU
H59 H 0.9885 -0.2181 0.8455 0.149 Uiso 1 1 calc R
C60 C 0.9896(8) -0.2020(4) 0.9261(9) 0.15(2) Uani 1 1 d DU
H60 H 1.0307 -0.2121 0.9540 0.179 Uiso 1 1 calc R
C61 C 0.9445(9) -0.1860(5) 0.9400(9) 0.134(17) Uani 1 1 d DU
H61 H 0.9483 -0.1811 0.9784 0.160 Uiso 1 1 calc R
C62 C 0.8926(9) -0.1793(8) 0.8884(9) 0.147(19) Uani 1 1 d DU
H62 H 0.8541 -0.1651 0.8843 0.176 Uiso 1 1 calc R
C63 C 0.9055(9) -0.1912(8) 0.8433(9) 0.143(19) Uani 1 1 d DU
H63 H 0.8775 -0.1876 0.8025 0.172 Uiso 1 1 calc R
C64 C 0.7791(6) 0.0080(5) 0.8665(5) 0.083(13) Uani 1 1 d DU
C65 C 0.7741(7) 0.0447(3) 0.9115(4) 0.088(12) Uani 1 1 d DU
C66 C 0.8190(9) 0.0827(3) 0.9480(4) 0.101(14) Uani 1 1 d DU
H66 H 0.8544 0.0847 0.9453 0.121 Uiso 1 1 calc R
C67 C 0.8128(8) 0.1177(5) 0.9882(6) 0.109(15) Uani 1 1 d DU
H67 H 0.8436 0.1432 1.0126 0.131 Uiso 1 1 calc R
C68 C 0.7605(8) 0.1143(9) 0.9916(8) 0.113(15) Uani 1 1 d DU
H68 H 0.7555 0.1376 1.0186 0.136 Uiso 1 1 calc R
C69 C 0.7151(10) 0.0766(9) 0.9555(8) 0.115(15) Uani 1 1 d DU
H69 H 0.6797 0.0747 0.9583 0.138 Uiso 1 1 calc R
C70 C 0.7215(8) 0.0415(9) 0.9152(8) 0.110(15) Uani 1 1 d DU
H70 H 0.6907 0.0161 0.8909 0.132 Uiso 1 1 calc R
C71 C 0.7934(10) -0.0751(14) 0.5796(11) 0.036(8) Uani 1 1 d U
C72 C 0.8505(11) -0.0682(14) 0.5762(13) 0.043(8) Uani 1 1 d U
C73 C 0.8618(12) -0.1117(17) 0.5430(14) 0.059(10) Uani 1 1 d U
H73 H 0.8332 -0.1415 0.5238 0.071 Uiso 1 1 calc R
C74 C 0.9177(6) -0.1118(8) 0.5375(4) 0.064(9) Uani 1 1 d DU
C75 C 0.9336(7) -0.1641(8) 0.5168(4) 0.093(12) Uani 1 1 d DU
H75 H 0.9150 -0.2045 0.5116 0.112 Uiso 1 1 calc R
C76 C 0.9808(7) -0.1484(9) 0.5049(5) 0.097(13) Uani 1 1 d DU
H76 H 1.0011 -0.1762 0.4904 0.117 Uiso 1 1 calc R
C77 C 0.9941(8) -0.0864(10) 0.5181(7) 0.090(13) Uani 1 1 d DU
H77 H 1.0254 -0.0632 0.5145 0.109 Uiso 1 1 calc R
C78 C 0.9553(8) -0.0637(9) 0.5384(7) 0.070(10) Uani 1 1 d DU
H78 H 0.9545 -0.0217 0.5510 0.085 Uiso 1 1 calc R
C79 C 0.8234(7) -0.0698(9) 0.4042(4) 0.182(19) Uani 1 1 d DU
H79 H 0.7920 -0.0625 0.4156 0.218 Uiso 1 1 calc R
C80 C 0.8637(8) -0.0259(9) 0.4035(4) 0.19(2) Uani 1 1 d DU
H80 H 0.8655 0.0172 0.4143 0.229 Uiso 1 1 calc R
C81 C 0.9011(9) -0.0551(10) 0.3844(5) 0.176(19) Uani 1 1 d DU
H81 H 0.9337 -0.0359 0.3798 0.212 Uiso 1 1 calc R
C82 C 0.8835(9) -0.1167(11) 0.3735(7) 0.19(2) Uani 1 1 d DU
H82 H 0.9018 -0.1480 0.3601 0.226 Uiso 1 1 calc R
C83 C 0.8355(9) -0.1259(11) 0.3858(7) 0.18(2) Uani 1 1 d DU
H83 H 0.8143 -0.1644 0.3820 0.219 Uiso 1 1 calc R
C84 C 0.9197(3) -0.0141(7) 0.6592(6) 0.071(12) Uani 1 1 d DU
C85 C 0.9470(3) 0.0472(5) 0.6802(7) 0.098(14) Uani 1 1 d DU
C86 C 0.9559(3) 0.0661(5) 0.7332(8) 0.118(18) Uani 1 1 d DU
H86 H 0.9416 0.0427 0.7536 0.142 Uiso 1 1 calc R
C87 C 0.9860(4) 0.1197(7) 0.7562(9) 0.134(19) Uani 1 1 d DU
H87 H 0.9920 0.1326 0.7921 0.161 Uiso 1 1 calc R
C88 C 1.0070(8) 0.1540(10) 0.7259(8) 0.15(2) Uani 1 1 d DU
H88 H 1.0273 0.1903 0.7414 0.184 Uiso 1 1 calc R
C89 C 0.9984(9) 0.1357(10) 0.6731(9) 0.15(2) Uani 1 1 d DU
H89 H 1.0128 0.1592 0.6528 0.183 Uiso 1 1 calc R
C90 C 0.9681(7) 0.0820(9) 0.6503(10) 0.125(18) Uani 1 1 d DU
H90 H 0.9620 0.0694 0.6144 0.150 Uiso 1 1 calc R
C91 C 0.6604(13) -0.2622(16) 0.5144(15) 0.058(10) Uani 1 1 d U
C92 C 0.6865(13) -0.3265(15) 0.5277(16) 0.065(10) Uani 1 1 d U
C93 C 0.7415(14) -0.3330(17) 0.5727(15) 0.065(11) Uani 1 1 d U
H93 H 0.7576 -0.2983 0.5949 0.078 Uiso 1 1 calc R
C94 C 0.7788(4) -0.3883(7) 0.5906(4) 0.057(10) Uani 1 1 d DU
C95 C 0.7717(4) -0.4431(7) 0.5607(5) 0.067(11) Uani 1 1 d DU
H95 H 0.7373 -0.4542 0.5245 0.080 Uiso 1 1 calc R
C96 C 0.8228(6) -0.4796(8) 0.5916(6) 0.085(13) Uani 1 1 d DU
H96 H 0.8304 -0.5201 0.5806 0.102 Uiso 1 1 calc R
C97 C 0.8610(8) -0.4469(9) 0.6405(8) 0.094(14) Uani 1 1 d DU
H97 H 0.9003 -0.4607 0.6695 0.113 Uiso 1 1 calc R
C98 C 0.8343(8) -0.3901(9) 0.6405(7) 0.084(13) Uani 1 1 d DU
H98 H 0.8510 -0.3582 0.6698 0.101 Uiso 1 1 calc R
C99 C 0.9224(4) -0.3909(7) 0.5622(5) 0.152(17) Uani 1 1 d DU
H99 H 0.9603 -0.4109 0.5870 0.182 Uiso 1 1 calc R
C100 C 0.8764(5) -0.4154(8) 0.5119(5) 0.147(15) Uani 1 1 d DU
H100 H 0.8768 -0.4556 0.4956 0.176 Uiso 1 1 calc R
C101 C 0.8297(7) -0.3729(9) 0.4894(6) 0.149(16) Uani 1 1 d DU
H101 H 0.7921 -0.3776 0.4543 0.179 Uiso 1 1 calc R
C102 C 0.8470(8) -0.3218(10) 0.5260(8) 0.133(15) Uani 1 1 d DU
H102 H 0.8234 -0.2845 0.5207 0.160 Uiso 1 1 calc R
C103 C 0.9042(8) -0.3330(10) 0.5709(8) 0.146(17) Uani 1 1 d DU
H103 H 0.9274 -0.3052 0.6026 0.175 Uiso 1 1 calc R
C104 C 0.6304(4) -0.4184(6) 0.5144(8) 0.143(18) Uani 1 1 d DU
C105 C 0.5894(3) -0.4631(5) 0.4724(7) 0.195(19) Uani 1 1 d DU
C106 C 0.5861(3) -0.4712(5) 0.4196(8) 0.22(2) Uani 1 1 d DU
H106 H 0.6053 -0.4438 0.4066 0.265 Uiso 1 1 calc R
C107 C 0.5546(5) -0.5195(7) 0.3857(10) 0.27(3) Uani 1 1 d DU
H107 H 0.5526 -0.5248 0.3499 0.324 Uiso 1 1 calc R
C108 C 0.5262(8) -0.5600(10) 0.4049(8) 0.27(3) Uani 1 1 d DU
H108 H 0.5049 -0.5927 0.3820 0.320 Uiso 1 1 calc R
C109 C 0.5293(9) -0.5523(10) 0.4579(9) 0.27(3) Uani 1 1 d DU
H109 H 0.5102 -0.5796 0.4710 0.318 Uiso 1 1 calc R
C110 C 0.5608(8) -0.5038(9) 0.4913(11) 0.26(3) Uani 1 1 d DU
H110 H 0.5629 -0.4984 0.5272 0.307 Uiso 1 1 calc R
O26 O 0.6533(13) 0.3811(18) 0.6202(11) 0.162(18) Uani 1 1 d DU
H26A H 0.6780 0.4051 0.6426 0.243 Uiso 1 1 calc R
O27 O 0.8762(11) 0.138(2) 0.869(2) 0.24(2) Uani 1 1 d DU
H27A H 0.8577 0.1270 0.8355 0.355 Uiso 1 1 calc R
O28 O 0.612(3) 0.905(3) 0.7903(19) 0.29(3) Uani 1 1 d .
H28C H 0.6168 0.8661 0.7923 0.350 Uiso 1 1 d R
H28D H 0.6460 0.9215 0.8039 0.350 Uiso 1 1 d R
O29 O 0.896(3) 0.810(2) 0.692(2) 0.30(4) Uani 1 1 d .
H29C H 0.9131 0.7758 0.6923 0.360 Uiso 1 1 d R
H29D H 0.9188 0.8388 0.6923 0.360 Uiso 1 1 d R
O30 O 0.634(2) 0.665(2) 0.3866(17) 0.19(2) Uani 1 1 d .
H30C H 0.6215 0.6387 0.4020 0.224 Uiso 1 1 d R
H30D H 0.6127 0.6970 0.3795 0.224 Uiso 1 1 d R
O31 O 0.693(2) 0.513(3) 0.643(2) 0.39(4) Uani 1 1 d DU
H31 H 0.7069 0.5327 0.6249 0.592 Uiso 1 1 calc R
O32 O 0.858(4) 0.085(3) 0.531(3) 0.35(4) Uani 1 1 d .
H32C H 0.8481 0.1046 0.5532 0.419 Uiso 1 1 d R
H32D H 0.8385 0.1003 0.4975 0.419 Uiso 1 1 d R
C112 C 0.9363(14) 0.120(4) 0.891(4) 0.30(5) Uani 1 1 d DU
H11A H 0.9500 0.1275 0.8632 0.444 Uiso 1 1 calc R
H11B H 0.9398 0.0776 0.9004 0.444 Uiso 1 1 calc R
H11C H 0.9602 0.1435 0.9249 0.444 Uiso 1 1 calc R
C111 C 0.6752(18) 0.355(3) 0.5848(16) 0.18(3) Uani 1 1 d DU
H11D H 0.6955 0.3864 0.5744 0.270 Uiso 1 1 calc R
H11E H 0.6426 0.3394 0.5509 0.270 Uiso 1 1 calc R
H11F H 0.7026 0.3231 0.6048 0.270 Uiso 1 1 calc R
C113 C 0.740(3) 0.484(4) 0.689(3) 0.39(5) Uani 1 1 d DU
H11G H 0.7771 0.4913 0.6883 0.587 Uiso 1 1 calc R
H11H H 0.7327 0.4407 0.6873 0.587 Uiso 1 1 calc R
H11I H 0.7429 0.4997 0.7244 0.587 Uiso 1 1 calc R

loop_
_atom_site_aniso_label
_atom_site_aniso_U_11
_atom_site_aniso_U_22
_atom_site_aniso_U_33
_atom_site_aniso_U_23
_atom_site_aniso_U_13
_atom_site_aniso_U_12
Cd1 0.0686(16) 0.088(3) 0.137(3) -0.018(2) 0.0402(16) 0.0039(18)
Cd2 0.0752(16) 0.083(2) 0.122(2) -0.010(2) 0.0414(15) 0.0077(17)
Cd3 0.0733(16) 0.086(2) 0.107(2) -0.0051(19) 0.0359(15) 0.0082(17)
Cd4 0.0723(16) 0.079(2) 0.118(2) -0.008(2) 0.0393(15) 0.0051(17)
Cd5 0.0700(16) 0.083(2) 0.139(3) -0.018(2) 0.0408(16) 0.0037(17)
Fe1 0.108(4) 0.125(6) 0.096(5) -0.014(5) 0.027(4) 0.033(5)
Fe2 0.065(2) 0.081(4) 0.153(4) 0.021(4) 0.064(2) -0.005(3)
Fe3 0.051(2) 0.043(3) 0.066(3) 0.000(2) 0.0228(19) 0.002(2)
Fe4 0.092(3) 0.109(5) 0.117(3) -0.053(3) 0.077(2) -0.041(3)
Fe5 0.065(2) 0.054(3) 0.116(4) 0.004(3) 0.046(2) 0.013(3)
O1 0.039(8) 0.043(12) 0.036(9) -0.020(9) 0.012(7) 0.000(9)
O2 0.040(8) 0.036(11) 0.048(10) 0.006(9) 0.022(7) -0.003(9)
O3 0.035(7) 0.032(11) 0.058(10) -0.003(9) 0.031(6) -0.007(8)
O4 0.023(8) 0.049(13) 0.054(11) -0.006(10) 0.013(7) -0.003(9)
O5 0.032(8) 0.035(11) 0.053(10) 0.016(9) 0.017(7) 0.018(8)
O6 0.033(7) 0.026(10) 0.049(10) 0.011(8) 0.020(7) 0.009(8)
O7 0.038(7) 0.036(12) 0.062(10) 0.000(9) 0.033(7) 0.006(8)
O8 0.030(7) 0.037(11) 0.062(11) -0.013(9) 0.021(7) 0.010(8)
O9 0.039(8) 0.019(10) 0.090(13) -0.013(10) 0.029(8) 0.005(8)
O10 0.027(7) 0.032(11) 0.058(10) -0.017(9) 0.019(7) -0.011(8)
O11 0.024(8) 0.067(14) 0.081(13) -0.041(12) 0.007(9) 0.002(10)
O12 0.037(9) 0.066(14) 0.080(12) -0.035(11) 0.024(8) 0.005(10)
O13 0.125(15) 0.11(3) 0.18(2) -0.03(2) 0.108(13) -0.023(18)
O14 0.029(9) 0.042(13) 0.116(16) -0.023(12) 0.021(9) 0.008(9)
O15 0.027(8) 0.036(12) 0.104(15) -0.019(11) 0.019(9) -0.001(9)
O16 0.14(2) 0.13(3) 0.15(2) 0.00(2) 0.081(18) 0.03(2)
O17 0.038(9) 0.053(13) 0.037(10) -0.015(10) 0.005(8) 0.013(9)
O18 0.043(9) 0.050(13) 0.054(11) -0.002(10) 0.013(8) 0.019(10)
O19 0.129(14) 0.13(3) 0.132(16) -0.004(17) 0.103(11) 0.008(18)
O20 0.023(7) 0.046(12) 0.055(11) -0.012(10) 0.014(7) -0.005(8)
O21 0.033(8) 0.042(12) 0.060(10) -0.012(10) 0.023(7) 0.000(8)
O22 0.11(2) 0.072(19) 0.080(19) -0.004(16) -0.009(17) -0.028(17)
O23 0.049(10) 0.036(12) 0.063(12) -0.016(10) 0.015(9) 0.009(10)
O24 0.027(8) 0.037(12) 0.092(14) -0.017(11) 0.011(9) 0.010(9)
O25 0.157(18) 0.12(3) 0.31(3) 0.01(3) 0.168(17) -0.03(2)
N1 0.047(11) 0.079(18) 0.102(16) -0.034(15) 0.045(10) -0.005(13)
N2 0.070(15) 0.051(17) 0.104(18) -0.020(15) 0.031(14) -0.009(14)
N3 0.049(12) 0.085(18) 0.038(12) -0.008(13) 0.011(10) 0.023(13)
N4 0.040(10) 0.035(13) 0.061(12) -0.007(11) 0.028(9) -0.002(10)
N5 0.061(15) 0.033(15) 0.17(2) -0.004(17) 0.037(15) 0.008(14)
C1 0.074(19) 0.07(2) 0.07(2) -0.005(19) 0.029(16) 0.025(19)
C2 0.09(2) 0.11(3) 0.15(4) -0.01(3) 0.05(2) 0.05(2)
C3 0.12(3) 0.13(4) 0.16(4) -0.05(3) 0.01(3) 0.07(3)
C4 0.056(14) 0.04(2) 0.12(2) -0.012(18) 0.052(14) -0.014(15)
C5 0.13(3) 0.06(2) 0.06(2) 0.01(2) 0.03(2) 0.02(2)
C6 0.18(5) 0.07(3) 0.15(4) -0.04(3) -0.02(4) -0.01(4)
C7 0.12(4) 0.16(4) 0.15(4) -0.11(3) -0.05(3) 0.06(3)
C8 0.051(16) 0.12(3) 0.07(2) -0.03(2) 0.028(14) -0.03(2)
C9 0.043(14) 0.04(2) 0.15(3) 0.00(2) 0.046(15) -0.006(15)
C10 0.042(17) 0.06(2) 0.08(3) -0.01(2) 0.002(17) -0.008(18)
C11 0.053(13) 0.063(18) 0.084(16) -0.038(15) 0.033(12) 0.007(14)
C12 0.057(14) 0.065(19) 0.074(16) -0.024(16) 0.033(12) -0.004(15)
C13 0.061(15) 0.08(2) 0.077(17) -0.029(17) 0.037(13) -0.014(17)
C14 0.080(17) 0.10(2) 0.080(18) -0.031(18) 0.035(15) -0.025(18)
C15 0.11(2) 0.12(3) 0.09(2) -0.04(2) 0.059(17) -0.04(2)
C16 0.12(2) 0.12(3) 0.09(2) -0.04(2) 0.04(2) -0.03(2)
C17 0.10(2) 0.12(3) 0.074(18) -0.03(2) 0.048(15) 0.00(2)
C18 0.075(15) 0.12(3) 0.078(17) -0.034(18) 0.054(12) -0.006(18)
C19 0.21(3) 0.21(3) 0.41(4) 0.01(3) 0.04(3) 0.13(3)
C20 0.23(3) 0.21(3) 0.42(4) 0.02(4) 0.01(4) 0.11(3)
C21 0.22(3) 0.20(3) 0.41(4) 0.04(4) 0.03(4) 0.08(3)
C22 0.22(3) 0.17(3) 0.41(4) 0.04(3) 0.03(4) 0.09(3)
C23 0.21(3) 0.18(3) 0.41(4) 0.00(4) 0.04(4) 0.12(3)
C24 0.069(15) 0.14(3) 0.14(2) -0.05(2) 0.066(14) 0.00(2)
C25 0.088(17) 0.19(3) 0.16(2) -0.07(2) 0.079(16) -0.02(2)
C26 0.11(2) 0.21(3) 0.20(3) -0.07(3) 0.09(2) -0.03(3)
C27 0.11(2) 0.21(3) 0.22(3) -0.08(3) 0.09(2) -0.05(3)
C28 0.10(2) 0.22(3) 0.19(3) -0.11(3) 0.088(19) -0.06(3)
C29 0.10(2) 0.23(3) 0.17(3) -0.09(3) 0.07(2) -0.03(3)
C30 0.09(2) 0.22(3) 0.17(3) -0.08(3) 0.079(18) -0.01(3)
C31 0.041(13) 0.040(16) 0.096(18) -0.024(15) 0.029(12) -0.013(13)
C32 0.050(14) 0.044(17) 0.098(18) -0.015(16) 0.031(13) 0.004(14)
C33 0.049(15) 0.06(2) 0.11(2) -0.015(18) 0.031(14) -0.004(16)
C34 0.060(14) 0.09(2) 0.120(19) -0.008(19) 0.052(13) -0.022(16)
C35 0.072(18) 0.12(3) 0.17(3) -0.02(2) 0.064(18) -0.02(2)
C36 0.09(2) 0.12(3) 0.17(3) -0.03(3) 0.03(2) -0.04(2)
C37 0.08(2) 0.14(3) 0.15(3) -0.01(3) 0.02(2) -0.02(2)
C38 0.067(19) 0.11(3) 0.12(2) 0.02(2) 0.027(18) -0.02(2)
C39 0.18(3) 0.17(3) 0.18(3) 0.06(3) 0.13(2) 0.03(3)
C40 0.18(2) 0.15(3) 0.19(3) 0.02(3) 0.14(2) 0.03(3)
C41 0.21(3) 0.15(3) 0.20(3) 0.01(3) 0.13(2) 0.04(3)
C42 0.20(3) 0.15(3) 0.17(3) 0.04(3) 0.13(2) 0.04(3)
C43 0.21(3) 0.16(3) 0.17(3) 0.07(3) 0.12(2) 0.05(3)
C44 0.071(17) 0.08(2) 0.11(2) 0.02(2) 0.038(17) -0.011(18)
C45 0.096(18) 0.10(2) 0.11(2) 0.00(2) 0.059(16) -0.007(19)
C46 0.16(3) 0.15(3) 0.15(3) -0.04(3) 0.05(3) 0.00(3)
C47 0.18(3) 0.18(3) 0.17(3) -0.04(3) 0.05(3) -0.01(3)
C48 0.17(3) 0.14(3) 0.15(3) -0.02(3) 0.08(2) 0.02(3)
C49 0.13(2) 0.15(3) 0.15(3) 0.02(3) 0.07(2) 0.05(3)
C50 0.11(2) 0.11(3) 0.13(2) 0.02(2) 0.068(18) 0.04(2)
C51 0.032(12) 0.053(17) 0.042(14) -0.004(14) 0.010(11) 0.007(13)
C52 0.043(12) 0.051(17) 0.037(13) 0.006(13) 0.013(10) 0.016(13)
C53 0.049(14) 0.055(18) 0.037(14) -0.002(14) 0.013(12) 0.001(14)
C54 0.032(12) 0.043(16) 0.055(15) 0.006(14) 0.012(11) 0.003(12)
C55 0.042(13) 0.062(19) 0.058(16) 0.012(15) 0.021(11) -0.009(14)
C56 0.030(14) 0.07(2) 0.09(2) 0.010(19) 0.004(15) -0.008(16)
C57 0.049(17) 0.06(2) 0.07(2) -0.020(18) -0.008(16) -0.002(17)
C58 0.041(14) 0.049(18) 0.069(18) -0.014(16) 0.006(13) 0.017(14)
C59 0.19(2) 0.04(2) 0.20(2) -0.03(2) 0.149(18) 0.01(2)
C60 0.19(3) 0.029(19) 0.20(3) 0.03(2) 0.07(3) 0.01(2)
C61 0.19(3) 0.05(2) 0.19(3) 0.03(2) 0.11(2) -0.02(2)
C62 0.18(3) 0.07(2) 0.20(3) -0.01(3) 0.09(2) -0.03(2)
C63 0.20(3) 0.06(2) 0.18(3) -0.01(2) 0.10(2) -0.04(2)
C64 0.085(18) 0.10(2) 0.062(18) -0.001(19) 0.031(15) 0.029(19)
C65 0.076(16) 0.12(2) 0.065(17) 0.016(18) 0.030(14) 0.044(18)
C66 0.10(2) 0.13(3) 0.068(19) 0.00(2) 0.038(16) 0.05(2)
C67 0.12(2) 0.14(3) 0.059(19) 0.00(2) 0.033(17) 0.05(2)
C68 0.12(2) 0.15(3) 0.062(19) 0.00(2) 0.043(17) 0.06(2)
C69 0.12(2) 0.15(3) 0.08(2) 0.00(2) 0.051(17) 0.06(2)
C70 0.10(2) 0.14(3) 0.08(2) 0.01(2) 0.038(18) 0.05(2)
C71 0.028(10) 0.042(15) 0.045(13) -0.002(13) 0.022(9) -0.004(11)
C72 0.025(10) 0.039(15) 0.059(15) -0.011(13) 0.015(10) 0.003(12)
C73 0.037(12) 0.061(19) 0.083(17) -0.013(16) 0.031(11) -0.009(14)
C74 0.070(12) 0.054(18) 0.100(15) -0.022(14) 0.066(10) 0.004(13)
C75 0.084(16) 0.06(2) 0.16(2) -0.02(2) 0.081(15) 0.000(17)
C76 0.089(16) 0.08(2) 0.15(2) -0.01(2) 0.083(15) -0.012(18)
C77 0.069(15) 0.08(2) 0.14(2) -0.01(2) 0.063(15) -0.022(17)
C78 0.057(13) 0.058(19) 0.115(19) -0.031(17) 0.056(12) -0.019(15)
C79 0.11(3) 0.29(3) 0.13(3) -0.06(3) 0.05(2) -0.08(3)
C80 0.13(3) 0.28(3) 0.13(3) -0.06(3) 0.04(3) -0.06(3)
C81 0.14(3) 0.29(3) 0.10(2) -0.07(3) 0.06(2) -0.07(3)
C82 0.15(3) 0.30(3) 0.09(2) -0.10(3) 0.05(2) -0.06(3)
C83 0.13(3) 0.29(3) 0.11(3) -0.10(3) 0.04(2) -0.10(3)
C84 0.050(15) 0.042(18) 0.10(2) -0.015(18) 0.022(15) -0.015(15)
C85 0.085(19) 0.06(2) 0.12(2) -0.022(19) 0.023(18) -0.013(18)
C86 0.11(2) 0.08(2) 0.13(3) -0.01(2) 0.02(2) -0.01(2)
C87 0.14(3) 0.09(3) 0.13(3) -0.03(2) 0.02(2) -0.01(3)
C88 0.12(3) 0.09(3) 0.17(3) -0.03(3) 0.00(3) -0.05(2)
C89 0.14(3) 0.10(3) 0.17(3) -0.02(3) 0.03(3) -0.05(3)
C90 0.13(3) 0.09(3) 0.15(3) -0.03(2) 0.06(2) -0.04(2)
C91 0.051(13) 0.046(17) 0.081(17) -0.001(15) 0.032(12) 0.022(13)
C92 0.053(13) 0.031(16) 0.110(19) -0.001(16) 0.038(13) 0.008(13)
C93 0.066(15) 0.047(18) 0.084(19) 0.002(17) 0.035(14) 0.013(15)
C94 0.062(13) 0.036(16) 0.079(16) 0.019(14) 0.037(12) 0.023(13)
C95 0.059(15) 0.039(17) 0.10(2) 0.016(17) 0.031(14) 0.011(15)
C96 0.081(18) 0.047(19) 0.12(2) 0.024(19) 0.041(17) 0.020(17)
C97 0.09(2) 0.07(2) 0.11(2) 0.046(19) 0.031(18) 0.046(18)
C98 0.090(19) 0.07(2) 0.09(2) 0.034(18) 0.040(16) 0.036(18)
C99 0.14(2) 0.13(3) 0.23(3) 0.00(3) 0.13(2) 0.00(2)
C100 0.17(2) 0.15(3) 0.20(2) 0.00(2) 0.154(16) 0.01(2)
C101 0.16(2) 0.14(3) 0.20(3) 0.04(3) 0.131(19) -0.02(2)
C102 0.15(2) 0.09(3) 0.22(3) 0.03(2) 0.130(18) -0.01(2)
C103 0.15(2) 0.09(3) 0.24(3) 0.02(3) 0.13(2) -0.03(2)
C104 0.09(2) 0.07(2) 0.25(3) -0.01(3) 0.06(2) -0.02(2)
C105 0.10(2) 0.10(2) 0.31(3) 0.00(3) 0.03(3) -0.04(2)
C106 0.10(3) 0.11(3) 0.34(4) -0.02(3) 0.01(3) -0.04(3)
C107 0.13(3) 0.15(3) 0.37(4) -0.02(3) -0.02(3) -0.04(3)
C108 0.13(3) 0.14(3) 0.37(4) -0.02(3) -0.02(3) -0.06(3)
C109 0.15(3) 0.14(3) 0.37(4) -0.02(3) 0.00(3) -0.07(3)
C110 0.15(3) 0.14(3) 0.35(4) -0.01(3) 0.01(3) -0.05(3)
O26 0.24(3) 0.13(3) 0.12(2) 0.00(2) 0.09(2) -0.01(3)
O27 0.27(3) 0.27(5) 0.25(3) -0.09(3) 0.18(2) -0.14(3)
O28 0.47(5) 0.25(4) 0.16(3) -0.02(3) 0.15(3) -0.23(4)
O29 0.39(8) 0.17(3) 0.32(5) 0.19(3) 0.15(5) 0.06(5)
O30 0.28(4) 0.13(3) 0.15(3) 0.03(2) 0.10(3) 0.10(3)
O31 0.36(6) 0.48(7) 0.35(6) -0.23(6) 0.17(5) -0.26(5)
O32 0.62(8) 0.18(5) 0.40(6) 0.12(4) 0.37(5) 0.16(6)
C112 0.29(7) 0.32(8) 0.30(7) -0.03(7) 0.15(6) -0.09(7)
C111 0.24(5) 0.18(6) 0.15(4) -0.03(4) 0.12(3) 0.00(5)
C113 0.36(8) 0.50(9) 0.37(7) -0.24(7) 0.21(6) -0.22(8)

loop_
_atom_type_symbol
_atom_type_description
_atom_type_scat_dispersion_real
_atom_type_scat_dispersion_imag
_atom_type_scat_source
C C 0.0033 0.0016 'International Tables Vol C Tables 4.2.6.8 and 6.1.1.4'
H H 0.0000 0.0000 'International Tables Vol C Tables 4.2.6.8 and 6.1.1.4'
N N 0.0061 0.0033 'International Tables Vol C Tables 4.2.6.8 and 6.1.1.4'
O O 0.0106 0.0060 'International Tables Vol C Tables 4.2.6.8 and 6.1.1.4'
Fe Fe 0.3463 0.8444 'International Tables Vol C Tables 4.2.6.8 and 6.1.1.4'
Cd Cd -0.8075 1.2024 'International Tables Vol C Tables 4.2.6.8 and 6.1.1.4'

loop_
_geom_angle_atom_site_label_1
_geom_angle_atom_site_label_2
_geom_angle_atom_site_label_3
_geom_angle
_geom_angle_site_symmetry_1
_geom_angle_site_symmetry_3
O2 Cd1 O1 76.9(7) . .
O2 Cd1 O10 97.3(7) . 3_656
O1 Cd1 O10 98.4(7) . 3_656
O2 Cd1 O9 99.5(8) . 3_656
O1 Cd1 O9 174.4(8) . 3_656
O10 Cd1 O9 77.8(7) 3_656 3_656
O2 Cd1 O11 170.8(7) . .
O1 Cd1 O11 95.8(8) . .
O10 Cd1 O11 89.1(8) 3_656 .
O9 Cd1 O11 88.3(9) 3_656 .
O2 Cd1 O14 89.9(9) . .
O1 Cd1 O14 89.8(8) . .
O10 Cd1 O14 170.2(8) 3_656 .
O9 Cd1 O14 94.5(8) 3_656 .
O11 Cd1 O14 84.6(10) . .
O2 Cd1 Cd2 38.9(4) . .
O1 Cd1 Cd2 40.4(6) . .
O10 Cd1 Cd2 110.6(5) 3_656 .
O9 Cd1 Cd2 137.1(7) 3_656 .
O11 Cd1 Cd2 132.4(6) . .
O14 Cd1 Cd2 79.2(6) . .
O2 Cd1 Cd5 111.2(4) . 3_656
O1 Cd1 Cd5 136.7(6) . 3_656
O10 Cd1 Cd5 39.6(5) 3_656 3_656
O9 Cd1 Cd5 40.5(5) 3_656 3_656
O11 Cd1 Cd5 77.9(5) . 3_656
O14 Cd1 Cd5 131.2(6) . 3_656
Cd2 Cd1 Cd5 143.13(17) . 3_656
O2 Cd2 O3 96.3(7) . .
O2 Cd2 O4 99.1(8) . .
O3 Cd2 O4 77.2(8) . .
O2 Cd2 O1 76.7(7) . .
O3 Cd2 O1 101.8(8) . .
O4 Cd2 O1 175.5(6) . .
O2 Cd2 O15 90.7(8) . .
O3 Cd2 O15 168.9(8) . .
O4 Cd2 O15 93.2(9) . .
O1 Cd2 O15 88.2(9) . .
O2 Cd2 O17 169.6(9) . .
O3 Cd2 O17 89.0(7) . .
O4 Cd2 O17 90.9(8) . .
O1 Cd2 O17 93.5(8) . .
O15 Cd2 O17 85.5(8) . .
O2 Cd2 Cd1 39.2(6) . .
O3 Cd2 Cd1 112.0(5) . .
O4 Cd2 Cd1 136.3(5) . .
O1 Cd2 Cd1 39.9(5) . .
O15 Cd2 Cd1 78.8(6) . .
O17 Cd2 Cd1 130.4(6) . .
O2 Cd2 Cd3 110.7(6) . .
O3 Cd2 Cd3 39.2(5) . .
O4 Cd2 Cd3 40.5(6) . .
O1 Cd2 Cd3 139.6(6) . .
O15 Cd2 Cd3 129.9(7) . .
O17 Cd2 Cd3 79.0(6) . .
Cd1 Cd2 Cd3 144.12(14) . .
O6 Cd3 O3 97.7(7) . .
O6 Cd3 O5 76.2(7) . .
O3 Cd3 O5 99.5(8) . .
O6 Cd3 O4 101.6(7) . .
O3 Cd3 O4 76.6(7) . .
O5 Cd3 O4 175.3(7) . .
O6 Cd3 O18 168.1(8) . .
O3 Cd3 O18 89.8(8) . .
O5 Cd3 O18 93.5(8) . .
O4 Cd3 O18 89.1(8) . .
O6 Cd3 O20 86.7(7) . .
O3 Cd3 O20 167.9(8) . .
O5 Cd3 O20 92.4(8) . .
O4 Cd3 O20 91.6(8) . .
O18 Cd3 O20 87.8(8) . .
O6 Cd3 Cd4 39.6(5) . .
O3 Cd3 Cd4 112.0(5) . .
O5 Cd3 Cd4 39.3(5) . .
O4 Cd3 Cd4 139.7(6) . .
O18 Cd3 Cd4 128.8(6) . .
O20 Cd3 Cd4 78.5(5) . .
O6 Cd3 Cd2 113.1(5) . .
O3 Cd3 Cd2 38.9(5) . .
O5 Cd3 Cd2 136.8(6) . .
O4 Cd3 Cd2 40.1(6) . .
O18 Cd3 Cd2 78.5(6) . .
O20 Cd3 Cd2 129.0(6) . .
Cd4 Cd3 Cd2 145.39(13) . .
O5 Cd4 O6 76.5(7) . .
O5 Cd4 O7 100.3(8) . .
O6 Cd4 O7 96.5(7) . .
O5 Cd4 O8 174.2(7) . .
O6 Cd4 O8 99.2(8) . .
O7 Cd4 O8 76.1(7) . .
O5 Cd4 O23 93.4(8) . .
O6 Cd4 O23 168.9(7) . .
O7 Cd4 O23 89.8(8) . .
O8 Cd4 O23 91.2(8) . .
O5 Cd4 O21 91.1(8) . .
O6 Cd4 O21 89.2(8) . .
O7 Cd4 O21 168.2(8) . .
O8 Cd4 O21 92.8(7) . .
O23 Cd4 O21 86.4(8) . .
O5 Cd4 Cd3 39.9(5) . .
O6 Cd4 Cd3 39.3(4) . .
O7 Cd4 Cd3 111.7(6) . .
O8 Cd4 Cd3 137.0(6) . .
O23 Cd4 Cd3 129.7(6) . .
O21 Cd4 Cd3 79.1(6) . .
O5 Cd4 Cd5 137.1(6) . .
O6 Cd4 Cd5 110.8(4) . .
O7 Cd4 Cd5 38.2(5) . .
O8 Cd4 Cd5 40.5(5) . .
O23 Cd4 Cd5 79.7(5) . .
O21 Cd4 Cd5 130.0(6) . .
Cd3 Cd4 Cd5 143.48(15) . .
O7 Cd5 O10 96.6(8) . .
O7 Cd5 O9 98.3(9) . .
O10 Cd5 O9 79.5(7) . .
O7 Cd5 O8 77.4(7) . .
O10 Cd5 O8 98.0(7) . .
O9 Cd5 O8 174.8(8) . .
O7 Cd5 O12 169.8(7) . 3_656
O10 Cd5 O12 91.2(8) . 3_656
O9 Cd5 O12 89.6(9) . 3_656
O8 Cd5 O12 95.0(8) . 3_656
O7 Cd5 O24 88.6(9) . .
O10 Cd5 O24 170.1(7) . .
O9 Cd5 O24 91.5(8) . .
O8 Cd5 O24 91.3(8) . .
O12 Cd5 O24 84.7(9) 3_656 .
O7 Cd5 Cd4 39.6(5) . .
O10 Cd5 Cd4 110.5(5) . .
O9 Cd5 Cd4 136.2(7) . .
O8 Cd5 Cd4 40.4(5) . .
O12 Cd5 Cd4 130.9(6) 3_656 .
O24 Cd5 Cd4 78.8(5) . .
O7 Cd5 Cd1 110.5(5) . 3_656
O10 Cd5 Cd1 40.9(5) . 3_656
O9 Cd5 Cd1 41.0(5) . 3_656
O8 Cd5 Cd1 137.7(5) . 3_656
O12 Cd5 Cd1 79.8(5) 3_656 3_656
O24 Cd5 Cd1 129.3(5) . 3_656
Cd4 Cd5 Cd1 143.80(18) . 3_656
C14 Fe1 C18 41.1(7) . .
C14 Fe1 C15 41.1(6) . .
C18 Fe1 C15 69.0(8) . .
C14 Fe1 C17 68.8(7) . .
C18 Fe1 C17 40.7(7) . .
C15 Fe1 C17 68.7(8) . .
C14 Fe1 C16 68.7(6) . .
C18 Fe1 C16 68.6(8) . .
C15 Fe1 C16 40.7(7) . .
C17 Fe1 C16 40.8(8) . .
C14 Fe1 C20 164.6(10) . .
C18 Fe1 C20 153.7(10) . .
C15 Fe1 C20 127.5(8) . .
C17 Fe1 C20 120.3(8) . .
C16 Fe1 C20 109.3(6) . .
C14 Fe1 C21 152.8(8) . .
C18 Fe1 C21 119.5(10) . .
C15 Fe1 C21 165.5(7) . .
C17 Fe1 C21 109.2(10) . .
C16 Fe1 C21 128.6(8) . .
C20 Fe1 C21 40.1(7) . .
C14 Fe1 C22 118.6(7) . .
C18 Fe1 C22 108.3(9) . .
C15 Fe1 C22 152.5(9) . .
C17 Fe1 C22 128.1(10) . .
C16 Fe1 C22 165.9(11) . .
C20 Fe1 C22 67.0(6) . .
C21 Fe1 C22 39.9(7) . .
C14 Fe1 C19 126.7(9) . .
C18 Fe1 C19 164.4(8) . .
C15 Fe1 C19 107.9(8) . .
C17 Fe1 C19 153.8(7) . .
C16 Fe1 C19 119.6(7) . .
C20 Fe1 C19 39.9(7) . .
C21 Fe1 C19 67.2(8) . .
C22 Fe1 C19 67.0(8) . .
C14 Fe1 C23 107.4(8) . .
C18 Fe1 C23 127.1(8) . .
C15 Fe1 C23 118.6(10) . .
C17 Fe1 C23 165.0(9) . .
C16 Fe1 C23 152.9(11) . .
C20 Fe1 C23 67.0(7) . .
C21 Fe1 C23 67.1(9) . .
C22 Fe1 C23 39.8(9) . .
C19 Fe1 C23 39.9(6) . .
C35 Fe2 C41 154.8(8) . .
C35 Fe2 C40 164.8(9) . .
C41 Fe2 C40 40.0(7) . .
C35 Fe2 C36 40.2(6) . .
C41 Fe2 C36 161.1(7) . .
C40 Fe2 C36 127.2(7) . .
C35 Fe2 C34 40.5(7) . .
C41 Fe2 C34 118.2(9) . .
C40 Fe2 C34 153.1(9) . .
C36 Fe2 C34 67.8(7) . .
C35 Fe2 C37 67.2(7) . .
C41 Fe2 C37 123.2(8) . .
C40 Fe2 C37 108.4(7) . .
C36 Fe2 C37 40.0(7) . .
C34 Fe2 C37 67.4(7) . .
C35 Fe2 C38 67.4(8) . .
C41 Fe2 C38 105.0(9) . .
C40 Fe2 C38 119.4(8) . .
C36 Fe2 C38 67.4(8) . .
C34 Fe2 C38 40.1(6) . .
C37 Fe2 C38 39.9(7) . .
C35 Fe2 C42 122.4(8) . .
C41 Fe2 C42 40.1(7) . .
C40 Fe2 C42 67.0(7) . .
C36 Fe2 C42 158.6(8) . .
C34 Fe2 C42 106.8(8) . .
C37 Fe2 C42 159.0(9) . .
C38 Fe2 C42 122.8(9) . .
C35 Fe2 C43 112.2(8) . .
C41 Fe2 C43 66.7(8) . .
C40 Fe2 C43 66.4(7) . .
C36 Fe2 C43 125.9(9) . .
C34 Fe2 C43 126.7(7) . .
C37 Fe2 C43 159.4(9) . .
C38 Fe2 C43 160.5(9) . .
C42 Fe2 C43 39.6(8) . .
C35 Fe2 C39 129.4(9) . .
C41 Fe2 C39 67.0(8) . .
C40 Fe2 C39 39.8(7) . .
C36 Fe2 C39 112.4(8) . .
C34 Fe2 C39 164.2(6) . .
C37 Fe2 C39 123.7(8) . .
C38 Fe2 C39 155.6(7) . .
C42 Fe2 C39 66.9(8) . .
C43 Fe2 C39 39.4(6) . .
C60 Fe3 C59 42.2(7) . .
C60 Fe3 C54 177.3(7) . .
C59 Fe3 C54 135.5(7) . .
C60 Fe3 C61 41.2(8) . .
C59 Fe3 C61 69.8(8) . .
C54 Fe3 C61 138.6(8) . .
C60 Fe3 C58 141.3(9) . .
C59 Fe3 C58 172.8(7) . .
C54 Fe3 C58 40.7(7) . .
C61 Fe3 C58 109.4(9) . .
C60 Fe3 C55 139.6(9) . .
C59 Fe3 C55 112.4(8) . .
C54 Fe3 C55 40.8(6) . .
C61 Fe3 C55 177.5(7) . .
C58 Fe3 C55 68.6(8) . .
C60 Fe3 C56 114.2(7) . .
C59 Fe3 C56 117.9(8) . .
C54 Fe3 C56 67.8(6) . .
C61 Fe3 C56 137.6(7) . .
C58 Fe3 C56 67.8(7) . .
C55 Fe3 C56 40.5(6) . .
C60 Fe3 C57 114.4(7) . .
C59 Fe3 C57 146.6(7) . .
C54 Fe3 C57 68.3(6) . .
C61 Fe3 C57 109.2(8) . .
C58 Fe3 C57 40.7(6) . .
C55 Fe3 C57 68.3(7) . .
C56 Fe3 C57 40.1(8) . .
C60 Fe3 C63 68.0(7) . .
C59 Fe3 C63 40.4(7) . .
C54 Fe3 C63 109.3(6) . .
C61 Fe3 C63 67.0(8) . .
C58 Fe3 C63 132.4(8) . .
C55 Fe3 C63 115.5(8) . .
C56 Fe3 C63 147.4(10) . .
C57 Fe3 C63 171.7(10) . .
C60 Fe3 C62 67.1(7) . .
C59 Fe3 C62 67.3(8) . .
C54 Fe3 C62 111.1(7) . .
C61 Fe3 C62 39.3(7) . .
C58 Fe3 C62 107.3(9) . .
C55 Fe3 C62 142.3(7) . .
C56 Fe3 C62 173.8(9) . .
C57 Fe3 C62 133.8(10) . .
C63 Fe3 C62 38.8(8) . .
C79 Fe4 C83 40.6(7) . .
C79 Fe4 C82 68.1(7) . .
C83 Fe4 C82 40.4(8) . .
C79 Fe4 C80 40.7(7) . .
C83 Fe4 C80 68.4(8) . .
C82 Fe4 C80 68.1(8) . .
C79 Fe4 C77 156.8(9) . .
C83 Fe4 C77 161.0(10) . .
C82 Fe4 C77 124.3(9) . .
C80 Fe4 C77 121.1(8) . .
C79 Fe4 C81 68.2(8) . .
C83 Fe4 C81 68.2(8) . .
C82 Fe4 C81 40.4(8) . .
C80 Fe4 C81 40.6(7) . .
C77 Fe4 C81 107.4(9) . .
C79 Fe4 C76 162.1(8) . .
C83 Fe4 C76 124.4(9) . .
C82 Fe4 C76 106.7(8) . .
C80 Fe4 C76 155.1(9) . .
C77 Fe4 C76 40.3(7) . .
C81 Fe4 C76 119.6(9) . .
C79 Fe4 C78 122.7(8) . .
C83 Fe4 C78 157.0(10) . .
C82 Fe4 C78 161.9(9) . .
C80 Fe4 C78 109.5(8) . .
C77 Fe4 C78 40.2(7) . .
C81 Fe4 C78 126.1(9) . .
C76 Fe4 C78 67.5(7) . .
C79 Fe4 C75 126.2(8) . .
C83 Fe4 C75 108.0(8) . .
C82 Fe4 C75 120.3(9) . .
C80 Fe4 C75 163.5(8) . .
C77 Fe4 C75 67.6(7) . .
C81 Fe4 C75 154.6(9) . .
C76 Fe4 C75 40.3(7) . .
C78 Fe4 C75 67.2(7) . .
C79 Fe4 C74 109.8(7) . .
C83 Fe4 C74 121.7(9) . .
C82 Fe4 C74 155.5(9) . .
C80 Fe4 C74 127.3(8) . .
C77 Fe4 C74 67.6(7) . .
C81 Fe4 C74 163.5(8) . .
C76 Fe4 C74 67.5(7) . .
C78 Fe4 C74 40.1(7) . .
C75 Fe4 C74 39.9(6) . .
C94 Fe5 C102 108.7(8) . .
C94 Fe5 C98 41.0(5) . .
C102 Fe5 C98 120.8(9) . .
C94 Fe5 C95 40.7(6) . .
C102 Fe5 C95 126.9(7) . .
C98 Fe5 C95 68.6(6) . .
C94 Fe5 C101 118.8(6) . .
C102 Fe5 C101 40.7(7) . .
C98 Fe5 C101 154.3(8) . .
C95 Fe5 C101 106.7(6) . .
C94 Fe5 C103 128.8(8) . .
C102 Fe5 C103 40.5(7) . .
C98 Fe5 C103 109.8(9) . .
C95 Fe5 C103 165.6(8) . .
C101 Fe5 C103 68.1(7) . .
C94 Fe5 C97 68.3(7) . .
C102 Fe5 C97 155.4(8) . .
C98 Fe5 C97 40.7(8) . .
C95 Fe5 C97 67.7(6) . .
C101 Fe5 C97 162.9(9) . .
C103 Fe5 C97 121.1(8) . .
C94 Fe5 C100 152.2(5) . .
C102 Fe5 C100 67.8(8) . .
C98 Fe5 C100 164.9(7) . .
C95 Fe5 C100 117.8(6) . .
C101 Fe5 C100 40.2(6) . .
C103 Fe5 C100 67.6(8) . .
C97 Fe5 C100 126.7(8) . .
C94 Fe5 C96 68.3(6) . .
C102 Fe5 C96 163.8(7) . .
C98 Fe5 C96 68.3(8) . .
C95 Fe5 C96 40.5(6) . .
C101 Fe5 C96 125.5(7) . .
C103 Fe5 C96 153.4(7) . .
C97 Fe5 C96 39.9(6) . .
C100 Fe5 C96 106.9(8) . .
C94 Fe5 C99 166.4(6) . .
C102 Fe5 C99 67.7(7) . .
C98 Fe5 C99 128.4(6) . .
C95 Fe5 C99 152.0(7) . .
C101 Fe5 C99 67.7(5) . .
C103 Fe5 C99 40.1(7) . .
C97 Fe5 C99 109.2(7) . .
C100 Fe5 C99 40.1(5) . .
C96 Fe5 C99 118.9(7) . .
C1 O1 Cd1 127(2) . .
C1 O1 Cd2 125.0(18) . .
Cd1 O1 Cd2 99.7(8) . .
C1 O1 H1 99.6 . .
Cd1 O1 H1 99.6 . .
Cd2 O1 H1 99.6 . .
C2 O2 Cd2 118.9(17) . .
C2 O2 Cd1 116(2) . .
Cd2 O2 Cd1 102.0(8) . .
C3 O3 Cd2 122(2) . .
C3 O3 Cd3 121(2) . .
Cd2 O3 Cd3 101.9(7) . .
C4 O4 Cd2 126.4(19) . .
C4 O4 Cd3 127.9(17) . .
Cd2 O4 Cd3 99.3(9) . .
C4 O4 H4 98.3 . .
Cd2 O4 H4 98.3 . .
Cd3 O4 H4 98.3 . .
C5 O5 Cd4 128.6(18) . .
C5 O5 Cd3 128.4(16) . .
Cd4 O5 Cd3 100.8(8) . .
C5 O5 H5 94.7 . .
Cd4 O5 H5 94.7 . .
Cd3 O5 H5 94.7 . .
C6 O6 Cd3 129.6(19) . .
C6 O6 Cd4 122(2) . .
Cd3 O6 Cd4 101.2(7) . .
C7 O7 Cd5 124(2) . .
C7 O7 Cd4 114.0(16) . .
Cd5 O7 Cd4 102.2(9) . .
C8 O8 Cd4 126.4(12) . .
C8 O8 Cd5 127.8(18) . .
Cd4 O8 Cd5 99.1(8) . .
C8 O8 H8 98.5 . .
Cd4 O8 H8 98.5 . .
Cd5 O8 H8 98.5 . .
C9 O9 Cd5 129.4(17) . .
C9 O9 Cd1 121.8(16) . 3_656
Cd5 O9 Cd1 98.5(9) . 3_656
C9 O9 H9 100.6 . .
Cd5 O9 H9 100.6 . .
Cd1 O9 H9 100.6 3_656 .
C10 O10 Cd5 121.0(16) . .
C10 O10 Cd1 123.0(14) . 3_656
Cd5 O10 Cd1 99.6(8) . 3_656
C11 O11 Cd1 130(2) . .
C11 O12 Cd5 125(2) . 3_656
C31 O14 Cd1 128(2) . .
C31 O15 Cd2 129.9(18) . .
C51 O17 Cd2 127.9(19) . .
C51 O18 Cd3 128.8(18) . .
C71 O20 Cd3 128.2(16) . .
C71 O21 Cd4 126.6(19) . .
C91 O23 Cd4 126.9(18) . .
C91 O24 Cd5 126(2) . .
C24 N1 C12 121(2) . .
C24 N1 H1N 119.7 . .
C12 N1 H1N 119.7 . .
C44 N2 C32 121(2) . .
C44 N2 H2N 119.4 . .
C32 N2 H2N 119.4 . .
C64 N3 C52 122(2) . .
C64 N3 H3N 119.1 . .
C52 N3 H3N 119.2 . .
C84 N4 C72 124(2) . .
C84 N4 H4N 117.8 . .
C72 N4 H4N 117.8 . .
C104 N5 C92 126(3) . .
C104 N5 H5N 117.1 . .
C92 N5 H5N 117.1 . .
O1 C1 H1A 109.5 . .
O1 C1 H1B 109.5 . .
H1A C1 H1B 109.5 . .
O1 C1 H1C 109.5 . .
H1A C1 H1C 109.5 . .
H1B C1 H1C 109.5 . .
O2 C2 H2A 109.5 . .
O2 C2 H2B 109.5 . .
H2A C2 H2B 109.5 . .
O2 C2 H2C 109.5 . .
H2A C2 H2C 109.5 . .
H2B C2 H2C 109.5 . .
O3 C3 H3A 109.5 . .
O3 C3 H3B 109.5 . .
H3A C3 H3B 109.5 . .
O3 C3 H3C 109.5 . .
H3A C3 H3C 109.5 . .
H3B C3 H3C 109.5 . .
O4 C4 H4A 109.5 . .
O4 C4 H4B 109.5 . .
H4A C4 H4B 109.5 . .
O4 C4 H4C 109.5 . .
H4A C4 H4C 109.5 . .
H4B C4 H4C 109.5 . .
O5 C5 H5A 109.5 . .
O5 C5 H5B 109.5 . .
H5A C5 H5B 109.5 . .
O5 C5 H5C 109.5 . .
H5A C5 H5C 109.5 . .
H5B C5 H5C 109.5 . .
O6 C6 H6A 109.5 . .
O6 C6 H6B 109.5 . .
H6A C6 H6B 109.5 . .
O6 C6 H6C 109.5 . .
H6A C6 H6C 109.5 . .
H6B C6 H6C 109.5 . .
O7 C7 H7A 109.5 . .
O7 C7 H7B 109.5 . .
H7A C7 H7B 109.5 . .
O7 C7 H7C 109.5 . .
H7A C7 H7C 109.5 . .
H7B C7 H7C 109.5 . .
O8 C8 H8A 109.5 . .
O8 C8 H8B 109.5 . .
H8A C8 H8B 109.5 . .
O8 C8 H8C 109.5 . .
H8A C8 H8C 109.5 . .
H8B C8 H8C 109.5 . .
O9 C9 H9A 109.5 . .
O9 C9 H9B 109.5 . .
H9A C9 H9B 109.5 . .
O9 C9 H9C 109.5 . .
H9A C9 H9C 109.5 . .
H9B C9 H9C 109.5 . .
O10 C10 H10A 109.5 . .
O10 C10 H10B 109.5 . .
H10A C10 H10B 109.5 . .
O10 C10 H10C 109.5 . .
H10A C10 H10C 109.5 . .
H10B C10 H10C 109.5 . .
O11 C11 O12 127(3) . .
O11 C11 C12 117(3) . .
O12 C11 C12 116(3) . .
C13 C12 N1 127(4) . .
C13 C12 C11 118(4) . .
N1 C12 C11 115(3) . .
C12 C13 C14 129(4) . .
C12 C13 H13 115.4 . .
C14 C13 H13 115.4 . .
C18 C14 C15 108.0(14) . .
C18 C14 C13 129(2) . .
C15 C14 C13 123(2) . .
C18 C14 Fe1 69.6(9) . .
C15 C14 Fe1 69.9(8) . .
C13 C14 Fe1 119.7(16) . .
C16 C15 C14 107.7(17) . .
C16 C15 Fe1 69.9(9) . .
C14 C15 Fe1 69.0(8) . .
C16 C15 H15 126.1 . .
C14 C15 H15 126.1 . .
Fe1 C15 H15 126.1 . .
C15 C16 C17 108.2(15) . .
C15 C16 Fe1 69.4(8) . .
C17 C16 Fe1 69.4(9) . .
C15 C16 H16 125.9 . .
C17 C16 H16 125.9 . .
Fe1 C16 H16 125.9 . .
C18 C17 C16 108.1(19) . .
C18 C17 Fe1 69.3(10) . .
C16 C17 Fe1 69.8(10) . .
C18 C17 H17 126.0 . .
C16 C17 H17 126.0 . .
Fe1 C17 H17 126.0 . .
C17 C18 C14 108.0(17) . .
C17 C18 Fe1 70.0(10) . .
C14 C18 Fe1 69.3(9) . .
C17 C18 H18 126.0 . .
C14 C18 H18 126.0 . .
Fe1 C18 H18 126.0 . .
C20 C19 C23 107.8(18) . .
C20 C19 Fe1 69.8(9) . .
C23 C19 Fe1 70.0(10) . .
C20 C19 H19 126.1 . .
C23 C19 H19 126.1 . .
Fe1 C19 H19 126.1 . .
C19 C20 C21 108.0(14) . .
C19 C20 Fe1 70.2(8) . .
C21 C20 Fe1 69.9(8) . .
C19 C20 H20 126.0 . .
C21 C20 H20 126.0 . .
Fe1 C20 H20 126.0 . .
C22 C21 C20 108(2) . .
C22 C21 Fe1 70.0(11) . .
C20 C21 Fe1 70.0(10) . .
C22 C21 H21 126.1 . .
C20 C21 H21 126.1 . .
Fe1 C21 H21 126.1 . .
C23 C22 C21 108.4(19) . .
C23 C22 Fe1 70.3(11) . .
C21 C22 Fe1 70.1(10) . .
C23 C22 H22 125.8 . .
C21 C22 H22 125.8 . .
Fe1 C22 H22 125.8 . .
C22 C23 C19 108(2) . .
C22 C23 Fe1 69.9(12) . .
C19 C23 Fe1 70.1(10) . .
C22 C23 H23 126.0 . .
C19 C23 H23 126.0 . .
Fe1 C23 H23 126.0 . .
O13 C24 N1 124(2) . .
O13 C24 C25 121(2) . .
N1 C24 C25 114.6(17) . .
C26 C25 C30 120.3(17) . .
C26 C25 C24 118.8(12) . .
C30 C25 C24 120.4(14) . .
C25 C26 C27 119.9(12) . .
C25 C26 H26 120.1 . .
C27 C26 H26 120.1 . .
C28 C27 C26 119.1(17) . .
C28 C27 H27 120.4 . .
C26 C27 H27 120.4 . .
C29 C28 C27 121(2) . .
C29 C28 H28 119.5 . .
C27 C28 H28 119.6 . .
C28 C29 C30 119.8(19) . .
C28 C29 H29 120.1 . .
C30 C29 H29 120.1 . .
C29 C30 C25 120(2) . .
C29 C30 H30 120.0 . .
C25 C30 H30 120.0 . .
O15 C31 O14 124(3) . .
O15 C31 C32 117(3) . .
O14 C31 C32 119(3) . .
C33 C32 N2 123(3) . .
C33 C32 C31 122(3) . .
N2 C32 C31 115(3) . .
C32 C33 C34 132(3) . .
C32 C33 H33 114.0 . .
C34 C33 H33 114.0 . .
C38 C34 C35 107.2(14) . .
C38 C34 C33 123(2) . .
C35 C34 C33 129.6(18) . .
C38 C34 Fe2 70.2(9) . .
C35 C34 Fe2 69.2(8) . .
C33 C34 Fe2 122.0(18) . .
C36 C35 C34 108.6(15) . .
C36 C35 Fe2 70.3(8) . .
C34 C35 Fe2 70.3(9) . .
C36 C35 H35 125.7 . .
C34 C35 H35 125.7 . .
Fe2 C35 H35 125.7 . .
C35 C36 C37 107.6(18) . .
C35 C36 Fe2 69.5(8) . .
C37 C36 Fe2 70.2(9) . .
C35 C36 H36 126.2 . .
C37 C36 H36 126.2 . .
Fe2 C36 H36 126.2 . .
C38 C37 C36 108.4(17) . .
C38 C37 Fe2 70.2(9) . .
C36 C37 Fe2 69.7(8) . .
C38 C37 H37 125.8 . .
C36 C37 H37 125.8 . .
Fe2 C37 H37 125.8 . .
C37 C38 C34 108.3(18) . .
C37 C38 Fe2 69.9(10) . .
C34 C38 Fe2 69.8(9) . .
C37 C38 H38 125.9 . .
C34 C38 H38 125.9 . .
Fe2 C38 H38 125.9 . .
C43 C39 C40 106.9(17) . .
C43 C39 Fe2 69.9(10) . .
C40 C39 Fe2 68.8(9) . .
C43 C39 H39 126.5 . .
C40 C39 H39 126.5 . .
Fe2 C39 H39 126.5 . .
C41 C40 C39 108.5(13) . .
C41 C40 Fe2 69.5(9) . .
C39 C40 Fe2 71.4(8) . .
C41 C40 H40 125.7 . .
C39 C40 H40 125.7 . .
Fe2 C40 H40 125.7 . .
C40 C41 C42 108.2(18) . .
C40 C41 Fe2 70.5(9) . .
C42 C41 Fe2 70.8(10) . .
C40 C41 H41 125.9 . .
C42 C41 H41 125.9 . .
Fe2 C41 H41 125.9 . .
C43 C42 C41 107.4(18) . .
C43 C42 Fe2 70.9(10) . .
C41 C42 Fe2 69.2(9) . .
C43 C42 H42 126.3 . .
C41 C42 H42 126.3 . .
Fe2 C42 H42 126.3 . .
C42 C43 C39 108.9(19) . .
C42 C43 Fe2 69.5(10) . .
C39 C43 Fe2 70.7(9) . .
C42 C43 H43 125.6 . .
C39 C43 H43 125.5 . .
Fe2 C43 H43 125.5 . .
O16 C44 N2 127.8(18) . .
O16 C44 C45 115.7(18) . .
N2 C44 C45 116.4(14) . .
C50 C45 C46 128.4(13) . .
C50 C45 C44 125.8(13) . .
C46 C45 C44 105.7(8) . .
C45 C46 C47 110.7(9) . .
C45 C46 H46 124.6 . .
C47 C46 H46 124.7 . .
C48 C47 C46 125.4(16) . .
C48 C47 H47 117.3 . .
C46 C47 H47 117.3 . .
C47 C48 C49 119.6(19) . .
C47 C48 H48 120.2 . .
C49 C48 H48 120.2 . .
C48 C49 C50 119.5(17) . .
C48 C49 H49 120.3 . .
C50 C49 H49 120.3 . .
C45 C50 C49 116.4(17) . .
C45 C50 H50 121.8 . .
C49 C50 H50 121.8 . .
O17 C51 O18 125(2) . .
O17 C51 C52 119(3) . .
O18 C51 C52 116(3) . .
C53 C52 N3 125(2) . .
C53 C52 C51 119(3) . .
N3 C52 C51 115(3) . .
C52 C53 C54 128(3) . .
C52 C53 H53 116.1 . .
C54 C53 H53 116.1 . .
C55 C54 C58 108.8(14) . .
C55 C54 C53 121(2) . .
C58 C54 C53 130(2) . .
C55 C54 Fe3 70.2(7) . .
C58 C54 Fe3 70.3(8) . .
C53 C54 Fe3 123.6(15) . .
C56 C55 C54 106.8(17) . .
C56 C55 Fe3 69.9(9) . .
C54 C55 Fe3 69.0(8) . .
C56 C55 H55 126.6 . .
C54 C55 H55 126.6 . .
Fe3 C55 H55 126.6 . .
C57 C56 C55 109.6(16) . .
C57 C56 Fe3 70.6(9) . .
C55 C56 Fe3 69.6(8) . .
C57 C56 H56 125.2 . .
C55 C56 H56 125.2 . .
Fe3 C56 H56 125.2 . .
C56 C57 C58 107.2(16) . .
C56 C57 Fe3 69.4(9) . .
C58 C57 Fe3 69.0(9) . .
C56 C57 H57 126.4 . .
C58 C57 H57 126.4 . .
Fe3 C57 H57 126.4 . .
C54 C58 C57 107.6(18) . .
C54 C58 Fe3 69.0(8) . .
C57 C58 Fe3 70.4(10) . .
C54 C58 H58 126.2 . .
C57 C58 H58 126.2 . .
Fe3 C58 H58 126.2 . .
C60 C59 C63 105.8(18) . .
C60 C59 Fe3 66.2(7) . .
C63 C59 Fe3 73.8(9) . .
C60 C59 H59 127.0 . .
C63 C59 H59 127.0 . .
Fe3 C59 H59 127.0 . .
C61 C60 C59 110.3(15) . .
C61 C60 Fe3 73.6(8) . .
C59 C60 Fe3 71.6(7) . .
C61 C60 H60 124.8 . .
C59 C60 H60 124.8 . .
Fe3 C60 H60 124.8 . .
C60 C61 C62 106.4(19) . .
C60 C61 Fe3 65.2(9) . .
C62 C61 Fe3 73.6(11) . .
C60 C61 H61 126.8 . .
C62 C61 H61 126.8 . .
Fe3 C61 H61 126.8 . .
C63 C62 C61 109.3(19) . .
C63 C62 Fe3 70.0(11) . .
C61 C62 Fe3 67.1(10) . .
C63 C62 H62 125.3 . .
C61 C62 H62 125.3 . .
Fe3 C62 H62 125.3 . .
C62 C63 C59 108.2(18) . .
C62 C63 Fe3 71.3(11) . .
C59 C63 Fe3 65.8(8) . .
C62 C63 H63 125.9 . .
C59 C63 H63 125.9 . .
Fe3 C63 H63 125.9 . .
O19 C64 N3 119(2) . .
O19 C64 C65 122.1(19) . .
N3 C64 C65 119.0(14) . .
C66 C65 C70 119.4(15) . .
C66 C65 C64 122.6(16) . .
C70 C65 C64 117.9(12) . .
C67 C66 C65 121.8(19) . .
C67 C66 H66 119.1 . .
C65 C66 H66 119.1 . .
C68 C67 C66 118.5(16) . .
C68 C67 H67 120.7 . .
C66 C67 H67 120.7 . .
C67 C68 C69 121(2) . .
C67 C68 H68 119.7 . .
C69 C68 H68 119.7 . .
C68 C69 C70 121(2) . .
C68 C69 H69 119.6 . .
C70 C69 H69 119.6 . .
C65 C70 C69 119.1(17) . .
C65 C70 H70 120.5 . .
C69 C70 H70 120.5 . .
O20 C71 O21 127(3) . .
O20 C71 C72 116(2) . .
O21 C71 C72 117(3) . .
N4 C72 C73 126(3) . .
N4 C72 C71 118(3) . .
C73 C72 C71 117(3) . .
C72 C73 C74 122(3) . .
C72 C73 H73 118.8 . .
C74 C73 H73 118.8 . .
C75 C74 C78 107.6(16) . .
C75 C74 C73 120(2) . .
C78 C74 C73 131(2) . .
C75 C74 Fe4 69.6(8) . .
C78 C74 Fe4 69.5(9) . .
C73 C74 Fe4 115.9(14) . .
C74 C75 C76 108.3(16) . .
C74 C75 Fe4 70.5(8) . .
C76 C75 Fe4 69.3(8) . .
C74 C75 H75 125.9 . .
C76 C75 H75 125.9 . .
Fe4 C75 H75 125.9 . .
C77 C76 C75 108.0(17) . .
C77 C76 Fe4 69.8(9) . .
C75 C76 Fe4 70.4(9) . .
C77 C76 H76 126.0 . .
C75 C76 H76 126.0 . .
Fe4 C76 H76 126.0 . .
C76 C77 C78 107.9(18) . .
C76 C77 Fe4 69.9(9) . .
C78 C77 Fe4 70.5(9) . .
C76 C77 H77 126.0 . .
C78 C77 H77 126.0 . .
Fe4 C77 H77 126.0 . .
C77 C78 C74 108.2(17) . .
C77 C78 Fe4 69.3(9) . .
C74 C78 Fe4 70.4(8) . .
C77 C78 H78 125.9 . .
C74 C78 H78 125.9 . .
Fe4 C78 H78 125.9 . .
C83 C79 C80 108.4(18) . .
C83 C79 Fe4 70.0(9) . .
C80 C79 Fe4 70.0(9) . .
C83 C79 H79 125.8 . .
C80 C79 H79 125.8 . .
Fe4 C79 H79 125.8 . .
C79 C80 C81 107.8(17) . .
C79 C80 Fe4 69.3(9) . .
C81 C80 Fe4 70.1(9) . .
C79 C80 H80 126.1 . .
C81 C80 H80 126.1 . .
Fe4 C80 H80 126.1 . .
C82 C81 C80 107.7(19) . .
C82 C81 Fe4 69.6(10) . .
C80 C81 Fe4 69.3(9) . .
C82 C81 H81 126.2 . .
C80 C81 H81 126.1 . .
Fe4 C81 H81 126.1 . .
C83 C82 C81 108(2) . .
C83 C82 Fe4 69.5(11) . .
C81 C82 Fe4 70.0(10) . .
C83 C82 H82 125.8 . .
C81 C82 H82 125.8 . .
Fe4 C82 H82 125.8 . .
C79 C83 C82 108(2) . .
C79 C83 Fe4 69.4(9) . .
C82 C83 Fe4 70.1(10) . .
C79 C83 H83 126.1 . .
C82 C83 H83 126.1 . .
Fe4 C83 H83 126.1 . .
O22 C84 N4 121.1(17) . .
O22 C84 C85 123.5(13) . .
N4 C84 C85 115.5(16) . .
C90 C85 C86 119.6(13) . .
C90 C85 C84 121.5(15) . .
C86 C85 C84 118.7(13) . .
C87 C86 C85 120.3(17) . .
C87 C86 H86 119.9 . .
C85 C86 H86 119.9 . .
C88 C87 C86 120(2) . .
C88 C87 H87 120.2 . .
C86 C87 H87 120.2 . .
C89 C88 C87 121(2) . .
C89 C88 H88 119.6 . .
C87 C88 H88 119.6 . .
C88 C89 C90 119(2) . .
C88 C89 H89 120.3 . .
C90 C89 H89 120.3 . .
C85 C90 C89 120(2) . .
C85 C90 H90 119.8 . .
C89 C90 H90 119.8 . .
O24 C91 O23 129(3) . .
O24 C91 C92 114(3) . .
O23 C91 C92 118(2) . .
N5 C92 C93 126(3) . .
N5 C92 C91 117(2) . .
C93 C92 C91 117(3) . .
C92 C93 C94 128(3) . .
C92 C93 H93 116.1 . .
C94 C93 H93 116.1 . .
C95 C94 C98 108.4(13) . .
C95 C94 C93 128.7(15) . .
C98 C94 C93 122.4(18) . .
C95 C94 Fe5 70.4(7) . .
C98 C94 Fe5 70.2(9) . .
C93 C94 Fe5 118.9(18) . .
C94 C95 C96 108.2(10) . .
C94 C95 Fe5 68.9(7) . .
C96 C95 Fe5 70.8(7) . .
C94 C95 H95 125.9 . .
C96 C95 H95 125.9 . .
Fe5 C95 H95 125.9 . .
C97 C96 C95 107.5(15) . .
C97 C96 Fe5 69.6(10) . .
C95 C96 Fe5 68.6(8) . .
C97 C96 H96 126.2 . .
C95 C96 H96 126.2 . .
Fe5 C96 H96 126.2 . .
C96 C97 C98 108.9(14) . .
C96 C97 Fe5 70.5(9) . .
C98 C97 Fe5 68.9(10) . .
C96 C97 H97 125.5 . .
C98 C97 H97 125.5 . .
Fe5 C97 H97 125.5 . .
C94 C98 C97 107.0(15) . .
C94 C98 Fe5 68.7(8) . .
C97 C98 Fe5 70.4(11) . .
C94 C98 H98 126.5 . .
C97 C98 H98 126.5 . .
Fe5 C98 H98 126.5 . .
C103 C99 C100 108.1(12) . .
C103 C99 Fe5 69.4(9) . .
C100 C99 Fe5 69.8(7) . .
C103 C99 H99 125.9 . .
C100 C99 H99 126.0 . .
Fe5 C99 H99 125.9 . .
C101 C100 C99 108.2(14) . .
C101 C100 Fe5 69.3(8) . .
C99 C100 Fe5 70.1(7) . .
C101 C100 H100 125.9 . .
C99 C100 H100 125.9 . .
Fe5 C100 H100 125.9 . .
C100 C101 C102 107.6(13) . .
C100 C101 Fe5 70.5(7) . .
C102 C101 Fe5 69.2(9) . .
C100 C101 H101 126.2 . .
C102 C101 H101 126.2 . .
Fe5 C101 H101 126.2 . .
C103 C102 C101 108.2(17) . .
C103 C102 Fe5 70.3(11) . .
C101 C102 Fe5 70.2(10) . .
C103 C102 H102 125.9 . .
C101 C102 H102 125.9 . .
Fe5 C102 H102 125.9 . .
C99 C103 C102 107.8(16) . .
C99 C103 Fe5 70.5(9) . .
C102 C103 Fe5 69.1(11) . .
C99 C103 H103 126.1 . .
C102 C103 H103 126.1 . .
Fe5 C103 H103 126.1 . .
O25 C104 N5 120.8(19) . .
O25 C104 C105 120.5(18) . .
N5 C104 C105 118.7(18) . .
C106 C105 C110 119.5(14) . .
C106 C105 C104 122.5(13) . .
C110 C105 C104 117.3(18) . .
C105 C106 C107 120.3(16) . .
C105 C106 H106 119.9 . .
C107 C106 H106 119.8 . .
C108 C107 C106 120(2) . .
C108 C107 H107 120.0 . .
C106 C107 H107 120.0 . .
C107 C108 C109 120(2) . .
C107 C108 H108 120.0 . .
C109 C108 H108 120.0 . .
C110 C109 C108 119(2) . .
C110 C109 H109 120.3 . .
C108 C109 H109 120.3 . .
C109 C110 C105 121(2) . .
C109 C110 H110 119.6 . .
C105 C110 H110 119.6 . .
C111 O26 H26A 109.5 . .
C112 O27 H27A 109.5 . .
H28C O28 H28D 108.4 . .
H29C O29 H29D 109.1 . .
H30C O30 H30D 108.5 . .
C113 O31 H31 109.5 . .
H32C O32 H32D 108.4 . .
O27 C112 H11A 109.5 . .
O27 C112 H11B 109.5 . .
H11A C112 H11B 109.5 . .
O27 C112 H11C 109.5 . .
H11A C112 H11C 109.5 . .
H11B C112 H11C 109.5 . .
O26 C111 H11D 109.5 . .
O26 C111 H11E 109.5 . .
H11D C111 H11E 109.5 . .
O26 C111 H11F 109.5 . .
H11D C111 H11F 109.5 . .
H11E C111 H11F 109.5 . .
O31 C113 H11G 109.5 . .
O31 C113 H11H 109.5 . .
H11G C113 H11H 109.5 . .
O31 C113 H11I 109.4 . .
H11G C113 H11I 109.5 . .
H11H C113 H11I 109.5 . .

loop_
_geom_bond_atom_site_label_1
_geom_bond_atom_site_label_2
_geom_bond_distance
_geom_bond_site_symmetry_2
Cd1 O2 1.95(2) .
Cd1 O1 1.962(18) .
Cd1 O10 2.012(15) 3_656
Cd1 O9 2.010(18) 3_656
Cd1 O11 2.02(3) .
Cd1 O14 2.06(2) .
Cd1 Cd2 3.014(5) .
Cd1 Cd5 3.032(4) 3_656
Cd2 O2 1.934(15) .
Cd2 O3 1.946(18) .
Cd2 O4 1.98(2) .
Cd2 O1 1.98(2) .
Cd2 O15 2.04(2) .
Cd2 O17 2.040(17) .
Cd2 Cd3 3.030(5) .
Cd3 O6 1.949(16) .
Cd3 O3 1.957(18) .
Cd3 O5 1.973(18) .
Cd3 O4 1.99(2) .
Cd3 O18 2.022(19) .
Cd3 O20 2.06(2) .
Cd3 Cd4 3.021(5) .
Cd4 O5 1.947(18) .
Cd4 O6 1.962(17) .
Cd4 O7 1.977(16) .
Cd4 O8 1.990(17) .
Cd4 O23 2.01(2) .
Cd4 O21 2.063(18) .
Cd4 Cd5 3.031(4) .
Cd5 O7 1.918(18) .
Cd5 O10 1.958(16) .
Cd5 O9 1.992(18) .
Cd5 O8 1.994(17) .
Cd5 O12 2.02(2) 3_656
Cd5 O24 2.05(2) .
Cd5 Cd1 3.032(4) 3_656
Fe1 C14 2.005(15) .
Fe1 C18 2.010(18) .
Fe1 C15 2.018(17) .
Fe1 C17 2.02(2) .
Fe1 C16 2.024(16) .
Fe1 C20 2.058(15) .
Fe1 C21 2.06(2) .
Fe1 C22 2.06(2) .
Fe1 C19 2.064(16) .
Fe1 C23 2.06(2) .
Fe2 C35 2.037(16) .
Fe2 C41 2.034(19) .
Fe2 C40 2.048(16) .
Fe2 C36 2.048(17) .
Fe2 C34 2.052(16) .
Fe2 C37 2.054(17) .
Fe2 C38 2.06(2) .
Fe2 C42 2.055(18) .
Fe2 C43 2.072(19) .
Fe2 C39 2.082(17) .
Fe3 C60 1.918(12) .
Fe3 C59 1.989(13) .
Fe3 C54 2.015(11) .
Fe3 C61 2.028(19) .
Fe3 C58 2.032(18) .
Fe3 C55 2.032(16) .
Fe3 C56 2.035(16) .
Fe3 C57 2.051(17) .
Fe3 C63 2.095(18) .
Fe3 C62 2.11(2) .
Fe4 C79 2.020(16) .
Fe4 C83 2.028(18) .
Fe4 C82 2.035(19) .
Fe4 C80 2.030(17) .
Fe4 C77 2.037(16) .
Fe4 C81 2.040(18) .
Fe4 C76 2.038(17) .
Fe4 C78 2.052(17) .
Fe4 C75 2.052(16) .
Fe4 C74 2.064(13) .
Fe5 C94 2.005(13) .
Fe5 C102 2.02(2) .
Fe5 C98 2.02(2) .
Fe5 C95 2.025(13) .
Fe5 C101 2.033(17) .
Fe5 C103 2.04(2) .
Fe5 C97 2.04(2) .
Fe5 C100 2.049(16) .
Fe5 C96 2.054(18) .
Fe5 C99 2.052(13) .
O1 C1 1.40(2) .
O1 H1 0.9800 .
O2 C2 1.38(3) .
O3 C3 1.39(3) .
O4 C4 1.41(3) .
O4 H4 0.9800 .
O5 C5 1.40(3) .
O5 H5 0.9800 .
O6 C6 1.39(3) .
O7 C7 1.39(3) .
O8 C8 1.40(3) .
O8 H8 0.9800 .
O9 C9 1.39(2) .
O9 Cd1 2.010(18) 3_656
O9 H9 0.9800 .
O10 C10 1.39(3) .
O10 Cd1 2.012(15) 3_656
O11 C11 1.21(4) .
O12 C11 1.31(3) .
O12 Cd5 2.02(2) 3_656
O13 C24 1.22(3) .
O14 C31 1.28(3) .
O15 C31 1.25(4) .
O16 C44 1.22(2) .
O17 C51 1.24(4) .
O18 C51 1.28(4) .
O19 C64 1.23(2) .
O20 C71 1.23(4) .
O21 C71 1.25(3) .
O22 C84 1.23(2) .
O23 C91 1.26(4) .
O24 C91 1.27(3) .
O25 C104 1.23(3) .
N1 C24 1.33(3) .
N1 C12 1.42(4) .
N1 H1N 0.8600 .
N2 C44 1.30(2) .
N2 C32 1.41(4) .
N2 H2N 0.8600 .
N3 C64 1.33(2) .
N3 C52 1.42(4) .
N3 H3N 0.8600 .
N4 C84 1.327(18) .
N4 C72 1.38(3) .
N4 H4N 0.8600 .
N5 C104 1.34(3) .
N5 C92 1.35(4) .
N5 H5N 0.8600 .
C1 H1A 0.9600 .
C1 H1B 0.9600 .
C1 H1C 0.9600 .
C2 H2A 0.9600 .
C2 H2B 0.9600 .
C2 H2C 0.9600 .
C3 H3A 0.9600 .
C3 H3B 0.9600 .
C3 H3C 0.9600 .
C4 H4A 0.9600 .
C4 H4B 0.9600 .
C4 H4C 0.9600 .
C5 H5A 0.9600 .
C5 H5B 0.9600 .
C5 H5C 0.9600 .
C6 H6A 0.9600 .
C6 H6B 0.9600 .
C6 H6C 0.9600 .
C7 H7A 0.9600 .
C7 H7B 0.9600 .
C7 H7C 0.9600 .
C8 H8A 0.9600 .
C8 H8B 0.9600 .
C8 H8C 0.9600 .
C9 H9A 0.9600 .
C9 H9B 0.9600 .
C9 H9C 0.9600 .
C10 H10A 0.9600 .
C10 H10B 0.9600 .
C10 H10C 0.9600 .
C11 C12 1.52(5) .
C12 C13 1.27(5) .
C13 C14 1.48(4) .
C13 H13 0.9300 .
C14 C18 1.41(3) .
C14 C15 1.412(18) .
C15 C16 1.40(2) .
C15 H15 0.9800 .
C16 C17 1.41(3) .
C16 H16 0.9800 .
C17 C18 1.40(2) .
C17 H17 0.9800 .
C18 H18 0.9800 .
C19 C20 1.41(3) .
C19 C23 1.41(2) .
C19 H19 0.9800 .
C20 C21 1.41(3) .
C20 H20 0.9800 .
C21 C22 1.40(2) .
C21 H21 0.9800 .
C22 C23 1.40(3) .
C22 H22 0.9800 .
C23 H23 0.9800 .
C24 C25 1.49(2) .
C25 C26 1.370(17) .
C25 C30 1.37(2) .
C26 C27 1.38(3) .
C26 H26 0.9300 .
C27 C28 1.38(2) .
C27 H27 0.9300 .
C28 C29 1.36(3) .
C28 H28 0.9300 .
C29 C30 1.37(3) .
C29 H29 0.9300 .
C30 H30 0.9300 .
C31 C32 1.47(5) .
C32 C33 1.34(4) .
C33 C34 1.45(4) .
C33 H33 0.9300 .
C34 C38 1.41(2) .
C34 C35 1.41(3) .
C35 C36 1.40(2) .
C35 H35 0.9800 .
C36 C37 1.40(3) .
C36 H36 0.9800 .
C37 C38 1.40(3) .
C37 H37 0.9800 .
C38 H38 0.9800 .
C39 C43 1.40(2) .
C39 C40 1.40(3) .
C39 H39 0.9800 .
C40 C41 1.40(2) .
C40 H40 0.9800 .
C41 C42 1.40(2) .
C41 H41 0.9800 .
C42 C43 1.40(3) .
C42 H42 0.9800 .
C43 H43 0.9800 .
C44 C45 1.472(16) .
C45 C50 1.376(17) .
C45 C46 1.385(14) .
C46 C47 1.39(2) .
C46 H46 0.9300 .
C47 C48 1.371(19) .
C47 H47 0.9300 .
C48 C49 1.38(2) .
C48 H48 0.9300 .
C49 C50 1.39(3) .
C49 H49 0.9300 .
C50 H50 0.9300 .
C51 C52 1.49(3) .
C52 C53 1.32(5) .
C53 C54 1.49(3) .
C53 H53 0.9300 .
C54 C55 1.41(2) .
C54 C58 1.41(2) .
C55 C56 1.41(2) .
C55 H55 0.9800 .
C56 C57 1.40(3) .
C56 H56 0.9800 .
C57 C58 1.42(2) .
C57 H57 0.9800 .
C58 H58 0.9800 .
C59 C60 1.41(3) .
C59 C63 1.41(2) .
C59 H59 0.9800 .
C60 C61 1.39(3) .
C60 H60 0.9800 .
C61 C62 1.40(2) .
C61 H61 0.9800 .
C62 C63 1.40(3) .
C62 H62 0.9800 .
C63 H63 0.9800 .
C64 C65 1.486(18) .
C65 C66 1.375(16) .
C65 C70 1.38(2) .
C66 C67 1.38(2) .
C66 H66 0.9300 .
C67 C68 1.37(3) .
C67 H67 0.9300 .
C68 C69 1.38(2) .
C68 H68 0.9300 .
C69 C70 1.38(3) .
C69 H69 0.9300 .
C70 H70 0.9300 .
C71 C72 1.49(4) .
C72 C73 1.41(5) .
C73 C74 1.48(4) .
C73 H73 0.9300 .
C74 C75 1.40(2) .
C74 C78 1.41(2) .
C75 C76 1.41(2) .
C75 H75 0.9800 .
C76 C77 1.40(3) .
C76 H76 0.9800 .
C77 C78 1.41(3) .
C77 H77 0.9800 .
C78 H78 0.9800 .
C79 C83 1.40(3) .
C79 C80 1.41(2) .
C79 H79 0.9800 .
C80 C81 1.41(3) .
C80 H80 0.9800 .
C81 C82 1.41(3) .
C81 H81 0.9800 .
C82 C83 1.40(3) .
C82 H82 0.9800 .
C83 H83 0.9800 .
C84 C85 1.491(17) .
C85 C90 1.37(3) .
C85 C86 1.38(2) .
C86 C87 1.376(17) .
C86 H86 0.9300 .
C87 C88 1.37(3) .
C87 H87 0.9300 .
C88 C89 1.37(3) .
C88 H88 0.9300 .
C89 C90 1.38(2) .
C89 H89 0.9300 .
C90 H90 0.9300 .
C91 C92 1.52(5) .
C92 C93 1.35(4) .
C93 C94 1.47(4) .
C93 H93 0.9300 .
C94 C95 1.40(2) .
C94 C98 1.413(17) .
C95 C96 1.414(18) .
C95 H95 0.9800 .
C96 C97 1.40(2) .
C96 H96 0.9800 .
C97 C98 1.41(3) .
C97 H97 0.9800 .
C98 H98 0.9800 .
C99 C103 1.40(2) .
C99 C100 1.405(15) .
C99 H99 0.9800 .
C100 C101 1.40(2) .
C100 H100 0.9800 .
C101 C102 1.41(2) .
C101 H101 0.9800 .
C102 C103 1.40(2) .
C102 H102 0.9800 .
C103 H103 0.9800 .
C104 C105 1.482(16) .
C105 C106 1.37(3) .
C105 C110 1.38(3) .
C106 C107 1.377(19) .
C106 H106 0.9300 .
C107 C108 1.38(3) .
C107 H107 0.9300 .
C108 C109 1.38(3) .
C108 H108 0.9300 .
C109 C110 1.37(3) .
C109 H109 0.9300 .
C110 H110 0.9300 .
O26 C111 1.40(4) .
O26 H26A 0.8200 .
O27 C112 1.41(3) .
O27 H27A 0.8200 .
O28 H28C 0.8499 .
O28 H28D 0.8498 .
O29 H29C 0.8499 .
O29 H29D 0.8501 .
O30 H30C 0.8500 .
O30 H30D 0.8500 .
O31 C113 1.41(4) .
O31 H31 0.8200 .
O32 H32C 0.8500 .
O32 H32D 0.8499 .
C112 H11A 0.9600 .
C112 H11B 0.9600 .
C112 H11C 0.9600 .
C111 H11D 0.9600 .
C111 H11E 0.9600 .
C111 H11F 0.9600 .
C113 H11G 0.9600 .
C113 H11H 0.9600 .
C113 H11I 0.9600 .

loop_
_geom_torsion_atom_site_label_1
_geom_torsion_atom_site_label_2
_geom_torsion_atom_site_label_3
_geom_torsion_atom_site_label_4
_geom_torsion
_geom_torsion_site_symmetry_1
_geom_torsion_site_symmetry_4
O1 Cd1 Cd2 O2 153.9(12) . .
O10 Cd1 Cd2 O2 75.5(10) 3_656 .
O9 Cd1 Cd2 O2 -18.6(11) 3_656 .
O11 Cd1 Cd2 O2 -175.7(13) . .
O14 Cd1 Cd2 O2 -103.5(12) . .
Cd5 Cd1 Cd2 O2 46.2(9) 3_656 .
O2 Cd1 Cd2 O3 -72.0(10) . .
O1 Cd1 Cd2 O3 82.0(10) . .
O10 Cd1 Cd2 O3 3.6(8) 3_656 .
O9 Cd1 Cd2 O3 -90.5(9) 3_656 .
O11 Cd1 Cd2 O3 112.3(11) . .
O14 Cd1 Cd2 O3 -175.5(10) . .
Cd5 Cd1 Cd2 O3 -25.8(7) 3_656 .
O2 Cd1 Cd2 O4 22.5(11) . .
O1 Cd1 Cd2 O4 176.4(11) . .
O10 Cd1 Cd2 O4 98.0(9) 3_656 .
O9 Cd1 Cd2 O4 3.9(10) 3_656 .
O11 Cd1 Cd2 O4 -153.3(12) . .
O14 Cd1 Cd2 O4 -81.0(11) . .
Cd5 Cd1 Cd2 O4 68.6(8) 3_656 .
O2 Cd1 Cd2 O1 -153.9(12) . .
O10 Cd1 Cd2 O1 -78.4(10) 3_656 .
O9 Cd1 Cd2 O1 -172.5(11) 3_656 .
O11 Cd1 Cd2 O1 30.4(12) . .
O14 Cd1 Cd2 O1 102.6(11) . .
Cd5 Cd1 Cd2 O1 -107.7(9) 3_656 .
O2 Cd1 Cd2 O15 105.3(11) . .
O1 Cd1 Cd2 O15 -100.8(11) . .
O10 Cd1 Cd2 O15 -179.2(9) 3_656 .
O9 Cd1 Cd2 O15 86.7(10) 3_656 .
O11 Cd1 Cd2 O15 -70.4(12) . .
O14 Cd1 Cd2 O15 1.8(11) . .
Cd5 Cd1 Cd2 O15 151.5(8) 3_656 .
O2 Cd1 Cd2 O17 179.4(12) . .
O1 Cd1 Cd2 O17 -26.7(11) . .
O10 Cd1 Cd2 O17 -105.1(10) 3_656 .
O9 Cd1 Cd2 O17 160.8(10) 3_656 .
O11 Cd1 Cd2 O17 3.7(13) . .
O14 Cd1 Cd2 O17 75.9(11) . .
Cd5 Cd1 Cd2 O17 -134.4(8) 3_656 .
O2 Cd1 Cd2 Cd3 -42.1(9) . .
O1 Cd1 Cd2 Cd3 111.8(9) . .
O10 Cd1 Cd2 Cd3 33.5(7) 3_656 .
O9 Cd1 Cd2 Cd3 -60.6(8) 3_656 .
O11 Cd1 Cd2 Cd3 142.2(9) . .
O14 Cd1 Cd2 Cd3 -145.6(8) . .
Cd5 Cd1 Cd2 Cd3 4.1(5) 3_656 .
O2 Cd2 Cd3 O6 -0.9(9) . .
O3 Cd2 Cd3 O6 72.9(9) . .
O4 Cd2 Cd3 O6 -80.4(9) . .
O1 Cd2 Cd3 O6 92.7(9) . .
O15 Cd2 Cd3 O6 -110.5(10) . .
O17 Cd2 Cd3 O6 175.1(9) . .
Cd1 Cd2 Cd3 O6 26.0(7) . .
O2 Cd2 Cd3 O3 -73.8(9) . .
O4 Cd2 Cd3 O3 -153.3(10) . .
O1 Cd2 Cd3 O3 19.8(10) . .
O15 Cd2 Cd3 O3 176.6(11) . .
O17 Cd2 Cd3 O3 102.1(10) . .
Cd1 Cd2 Cd3 O3 -46.9(8) . .
O2 Cd2 Cd3 O5 -95.2(9) . .
O3 Cd2 Cd3 O5 -21.3(10) . .
O4 Cd2 Cd3 O5 -174.7(9) . .
O1 Cd2 Cd3 O5 -1.5(9) . .
O15 Cd2 Cd3 O5 155.3(11) . .
O17 Cd2 Cd3 O5 80.8(9) . .
Cd1 Cd2 Cd3 O5 -68.3(7) . .
O2 Cd2 Cd3 O4 79.5(9) . .
O3 Cd2 Cd3 O4 153.3(10) . .
O1 Cd2 Cd3 O4 173.1(9) . .
O15 Cd2 Cd3 O4 -30.0(11) . .
O17 Cd2 Cd3 O4 -104.5(9) . .
Cd1 Cd2 Cd3 O4 106.4(7) . .
O2 Cd2 Cd3 O18 -178.0(9) . .
O3 Cd2 Cd3 O18 -104.1(10) . .
O4 Cd2 Cd3 O18 102.5(9) . .
O1 Cd2 Cd3 O18 -84.4(9) . .
O15 Cd2 Cd3 O18 72.5(11) . .
O17 Cd2 Cd3 O18 -2.0(9) . .
Cd1 Cd2 Cd3 O18 -151.1(7) . .
O2 Cd2 Cd3 O20 104.4(9) . .
O3 Cd2 Cd3 O20 178.2(10) . .
O4 Cd2 Cd3 O20 24.9(9) . .
O1 Cd2 Cd3 O20 -162.0(9) . .
O15 Cd2 Cd3 O20 -5.1(11) . .
O17 Cd2 Cd3 O20 -79.6(9) . .
Cd1 Cd2 Cd3 O20 131.3(7) . .
O2 Cd2 Cd3 Cd4 -31.8(7) . .
O3 Cd2 Cd3 Cd4 42.0(8) . .
O4 Cd2 Cd3 Cd4 -111.3(7) . .
O1 Cd2 Cd3 Cd4 61.8(7) . .
O15 Cd2 Cd3 Cd4 -141.4(9) . .
O17 Cd2 Cd3 Cd4 144.1(7) . .
Cd1 Cd2 Cd3 Cd4 -4.9(5) . .
O6 Cd3 Cd4 O5 -152.6(12) . .
O3 Cd3 Cd4 O5 -77.7(10) . .
O4 Cd3 Cd4 O5 -172.8(11) . .
O18 Cd3 Cd4 O5 30.8(12) . .
O20 Cd3 Cd4 O5 108.5(10) . .
Cd2 Cd3 Cd4 O5 -104.7(9) . .
O3 Cd3 Cd4 O6 74.9(10) . .
O5 Cd3 Cd4 O6 152.6(12) . .
O4 Cd3 Cd4 O6 -20.2(11) . .
O18 Cd3 Cd4 O6 -176.5(12) . .
O20 Cd3 Cd4 O6 -98.8(10) . .
Cd2 Cd3 Cd4 O6 47.9(9) . .
O6 Cd3 Cd4 O7 -72.9(10) . .
O3 Cd3 Cd4 O7 2.0(8) . .
O5 Cd3 Cd4 O7 79.8(10) . .
O4 Cd3 Cd4 O7 -93.1(9) . .
O18 Cd3 Cd4 O7 110.6(10) . .
O20 Cd3 Cd4 O7 -171.7(8) . .
Cd2 Cd3 Cd4 O7 -25.0(7) . .
O6 Cd3 Cd4 O8 19.9(11) . .
O3 Cd3 Cd4 O8 94.8(9) . .
O5 Cd3 Cd4 O8 172.6(11) . .
O4 Cd3 Cd4 O8 -0.3(10) . .
O18 Cd3 Cd4 O8 -156.6(11) . .
O20 Cd3 Cd4 O8 -78.9(9) . .
Cd2 Cd3 Cd4 O8 67.8(8) . .
O6 Cd3 Cd4 O23 178.1(12) . .
O3 Cd3 Cd4 O23 -107.0(10) . .
O5 Cd3 Cd4 O23 -29.3(12) . .
O4 Cd3 Cd4 O23 157.9(11) . .
O18 Cd3 Cd4 O23 1.6(13) . .
O20 Cd3 Cd4 O23 79.3(11) . .
Cd2 Cd3 Cd4 O23 -134.0(9) . .
O6 Cd3 Cd4 O21 102.2(10) . .
O3 Cd3 Cd4 O21 177.1(8) . .
O5 Cd3 Cd4 O21 -105.2(10) . .
O4 Cd3 Cd4 O21 82.0(9) . .
O18 Cd3 Cd4 O21 -74.3(10) . .
O20 Cd3 Cd4 O21 3.4(8) . .
Cd2 Cd3 Cd4 O21 150.1(6) . .
O6 Cd3 Cd4 Cd5 -44.9(9) . .
O3 Cd3 Cd4 Cd5 30.0(7) . .
O5 Cd3 Cd4 Cd5 107.7(9) . .
O4 Cd3 Cd4 Cd5 -65.1(8) . .
O18 Cd3 Cd4 Cd5 138.6(9) . .
O20 Cd3 Cd4 Cd5 -143.7(6) . .
Cd2 Cd3 Cd4 Cd5 3.0(5) . .
O5 Cd4 Cd5 O7 19.1(11) . .
O6 Cd4 Cd5 O7 -73.3(11) . .
O8 Cd4 Cd5 O7 -152.8(12) . .
O23 Cd4 Cd5 O7 103.0(11) . .
O21 Cd4 Cd5 O7 179.3(12) . .
Cd3 Cd4 Cd5 O7 -44.8(9) . .
O5 Cd4 Cd5 O10 94.1(10) . .
O6 Cd4 Cd5 O10 1.6(9) . .
O7 Cd4 Cd5 O10 74.9(11) . .
O8 Cd4 Cd5 O10 -77.9(10) . .
O23 Cd4 Cd5 O10 177.9(10) . .
O21 Cd4 Cd5 O10 -105.7(10) . .
Cd3 Cd4 Cd5 O10 30.2(7) . .
O5 Cd4 Cd5 O9 -2.1(11) . .
O6 Cd4 Cd5 O9 -94.6(9) . .
O7 Cd4 Cd5 O9 -21.2(11) . .
O8 Cd4 Cd5 O9 -174.1(11) . .
O23 Cd4 Cd5 O9 81.8(10) . .
O21 Cd4 Cd5 O9 158.1(10) . .
Cd3 Cd4 Cd5 O9 -66.0(8) . .
O5 Cd4 Cd5 O8 172.0(11) . .
O6 Cd4 Cd5 O8 79.5(10) . .
O7 Cd4 Cd5 O8 152.8(12) . .
O23 Cd4 Cd5 O8 -104.2(11) . .
O21 Cd4 Cd5 O8 -27.8(11) . .
Cd3 Cd4 Cd5 O8 108.1(9) . .
O5 Cd4 Cd5 O12 -155.2(12) . 3_656
O6 Cd4 Cd5 O12 112.3(11) . 3_656
O7 Cd4 Cd5 O12 -174.4(13) . 3_656
O8 Cd4 Cd5 O12 32.8(12) . 3_656
O23 Cd4 Cd5 O12 -71.4(12) . 3_656
O21 Cd4 Cd5 O12 5.0(12) . 3_656
Cd3 Cd4 Cd5 O12 140.9(9) . 3_656
O5 Cd4 Cd5 O24 -82.5(11) . .
O6 Cd4 Cd5 O24 -174.9(10) . .
O7 Cd4 Cd5 O24 -101.6(12) . .
O8 Cd4 Cd5 O24 105.6(11) . .
O23 Cd4 Cd5 O24 1.4(10) . .
O21 Cd4 Cd5 O24 77.8(11) . .
Cd3 Cd4 Cd5 O24 -146.3(8) . .
O5 Cd4 Cd5 Cd1 62.8(8) . 3_656
O6 Cd4 Cd5 Cd1 -29.6(7) . 3_656
O7 Cd4 Cd5 Cd1 43.7(9) . 3_656
O8 Cd4 Cd5 Cd1 -109.1(9) . 3_656
O23 Cd4 Cd5 Cd1 146.7(8) . 3_656
O21 Cd4 Cd5 Cd1 -136.9(8) . 3_656
Cd3 Cd4 Cd5 Cd1 -1.0(5) . 3_656
O2 Cd1 O1 C1 165(3) . .
O10 Cd1 O1 C1 -99(2) 3_656 .
O9 Cd1 O1 C1 -145(9) 3_656 .
O11 Cd1 O1 C1 -9(3) . .
O14 Cd1 O1 C1 75(3) . .
Cd2 Cd1 O1 C1 149(3) . .
Cd5 Cd1 O1 C1 -88(2) 3_656 .
O2 Cd1 O1 Cd2 16.5(7) . .
O10 Cd1 O1 Cd2 112.0(8) 3_656 .
O9 Cd1 O1 Cd2 66(9) 3_656 .
O11 Cd1 O1 Cd2 -158.0(8) . .
O14 Cd1 O1 Cd2 -73.5(10) . .
Cd5 Cd1 O1 Cd2 123.6(7) 3_656 .
O2 Cd2 O1 C1 -166(3) . .
O3 Cd2 O1 C1 100(3) . .
O4 Cd2 O1 C1 176(10) . .
O15 Cd2 O1 C1 -75(3) . .
O17 Cd2 O1 C1 10(3) . .
Cd1 Cd2 O1 C1 -150(3) . .
Cd3 Cd2 O1 C1 87(3) . .
O2 Cd2 O1 Cd1 -16.6(7) . .
O3 Cd2 O1 Cd1 -110.3(8) . .
O4 Cd2 O1 Cd1 -34(11) . .
O15 Cd2 O1 Cd1 74.6(9) . .
O17 Cd2 O1 Cd1 160.0(8) . .
Cd3 Cd2 O1 Cd1 -123.0(7) . .
O3 Cd2 O2 C2 -113(2) . .
O4 Cd2 O2 C2 -35(2) . .
O1 Cd2 O2 C2 146(2) . .
O15 Cd2 O2 C2 58(2) . .
O17 Cd2 O2 C2 127(5) . .
Cd1 Cd2 O2 C2 129(2) . .
Cd3 Cd2 O2 C2 -75(2) . .
O3 Cd2 O2 Cd1 117.5(8) . .
O4 Cd2 O2 Cd1 -164.5(8) . .
O1 Cd2 O2 Cd1 16.9(8) . .
O15 Cd2 O2 Cd1 -71.1(10) . .
O17 Cd2 O2 Cd1 -2(5) . .
Cd3 Cd2 O2 Cd1 155.2(5) . .
O1 Cd1 O2 C2 -148.0(18) . .
O10 Cd1 O2 C2 115.0(17) 3_656 .
O9 Cd1 O2 C2 36.3(18) 3_656 .
O11 Cd1 O2 C2 -111(6) . .
O14 Cd1 O2 C2 -58.2(18) . .
Cd2 Cd1 O2 C2 -131(2) . .
Cd5 Cd1 O2 C2 76.7(17) 3_656 .
O1 Cd1 O2 Cd2 -17.0(8) . .
O10 Cd1 O2 Cd2 -114.0(8) 3_656 .
O9 Cd1 O2 Cd2 167.3(7) 3_656 .
O11 Cd1 O2 Cd2 20(6) . .
O14 Cd1 O2 Cd2 72.8(9) . .
Cd5 Cd1 O2 Cd2 -152.3(5) 3_656 .
O2 Cd2 O3 C3 -107.0(19) . .
O4 Cd2 O3 C3 155(2) . .
O1 Cd2 O3 C3 -29(2) . .
O15 Cd2 O3 C3 124(5) . .
O17 Cd2 O3 C3 64(2) . .
Cd1 Cd2 O3 C3 -69.8(19) . .
Cd3 Cd2 O3 C3 138(2) . .
O2 Cd2 O3 Cd3 115.3(8) . .
O4 Cd2 O3 Cd3 17.4(7) . .
O1 Cd2 O3 Cd3 -167.0(7) . .
O15 Cd2 O3 Cd3 -14(5) . .
O17 Cd2 O3 Cd3 -73.7(9) . .
Cd1 Cd2 O3 Cd3 152.5(4) . .
O6 Cd3 O3 C3 104(2) . .
O5 Cd3 O3 C3 27(2) . .
O4 Cd3 O3 C3 -156(2) . .
O18 Cd3 O3 C3 -66(2) . .
O20 Cd3 O3 C3 -145(3) . .
Cd4 Cd3 O3 C3 66(2) . .
Cd2 Cd3 O3 C3 -138(2) . .
O6 Cd3 O3 Cd2 -117.4(8) . .
O5 Cd3 O3 Cd2 165.4(7) . .
O4 Cd3 O3 Cd2 -17.3(7) . .
O18 Cd3 O3 Cd2 71.9(9) . .
O20 Cd3 O3 Cd2 -7(4) . .
Cd4 Cd3 O3 Cd2 -155.8(4) . .
O2 Cd2 O4 C4 95.3(19) . .
O3 Cd2 O4 C4 -170(2) . .
O1 Cd2 O4 C4 113(11) . .
O15 Cd2 O4 C4 4(2) . .
O17 Cd2 O4 C4 -82(2) . .
Cd1 Cd2 O4 C4 81.1(19) . .
Cd3 Cd2 O4 C4 -153(2) . .
O2 Cd2 O4 Cd3 -111.3(7) . .
O3 Cd2 O4 Cd3 -16.9(6) . .
O1 Cd2 O4 Cd3 -94(11) . .
O15 Cd2 O4 Cd3 157.4(7) . .
O17 Cd2 O4 Cd3 71.9(8) . .
Cd1 Cd2 O4 Cd3 -125.5(6) . .
O6 Cd3 O4 C4 -95(2) . .
O3 Cd3 O4 C4 170(2) . .
O5 Cd3 O4 C4 -156(10) . .
O18 Cd3 O4 C4 80(2) . .
O20 Cd3 O4 C4 -8(2) . .
Cd4 Cd3 O4 C4 -82(2) . .
Cd2 Cd3 O4 C4 153(3) . .
O6 Cd3 O4 Cd2 112.2(8) . .
O3 Cd3 O4 Cd2 16.9(6) . .
O5 Cd3 O4 Cd2 51(10) . .
O18 Cd3 O4 Cd2 -73.1(8) . .
O20 Cd3 O4 Cd2 -160.9(7) . .
Cd4 Cd3 O4 Cd2 125.2(7) . .
O6 Cd4 O5 C5 178(3) . .
O7 Cd4 O5 C5 84(3) . .
O8 Cd4 O5 C5 135(8) . .
O23 Cd4 O5 C5 -6(3) . .
O21 Cd4 O5 C5 -93(3) . .
Cd3 Cd4 O5 C5 -164(3) . .
Cd5 Cd4 O5 C5 72(3) . .
O6 Cd4 O5 Cd3 -17.4(7) . .
O7 Cd4 O5 Cd3 -111.7(8) . .
O8 Cd4 O5 Cd3 -60(8) . .
O23 Cd4 O5 Cd3 157.9(9) . .
O21 Cd4 O5 Cd3 71.4(9) . .
Cd5 Cd4 O5 Cd3 -123.6(6) . .
O6 Cd3 O5 C5 -178(3) . .
O3 Cd3 O5 C5 -82(3) . .
O4 Cd3 O5 C5 -116(10) . .
O18 Cd3 O5 C5 8(3) . .
O20 Cd3 O5 C5 96(3) . .
Cd4 Cd3 O5 C5 164(3) . .
Cd2 Cd3 O5 C5 -69(3) . .
O6 Cd3 O5 Cd4 17.6(8) . .
O3 Cd3 O5 Cd4 113.3(8) . .
O4 Cd3 O5 Cd4 80(10) . .
O18 Cd3 O5 Cd4 -156.4(9) . .
O20 Cd3 O5 Cd4 -68.4(8) . .
Cd2 Cd3 O5 Cd4 126.7(6) . .
O3 Cd3 O6 C6 95(4) . .
O5 Cd3 O6 C6 -167(4) . .
O4 Cd3 O6 C6 18(4) . .
O18 Cd3 O6 C6 -136(5) . .
O20 Cd3 O6 C6 -73(4) . .
Cd4 Cd3 O6 C6 -149(4) . .
Cd2 Cd3 O6 C6 58(4) . .
O3 Cd3 O6 Cd4 -115.4(8) . .
O5 Cd3 O6 Cd4 -17.4(8) . .
O4 Cd3 O6 Cd4 166.8(8) . .
O18 Cd3 O6 Cd4 13(5) . .
O20 Cd3 O6 Cd4 75.9(9) . .
Cd2 Cd3 O6 Cd4 -152.7(5) . .
O5 Cd4 O6 C6 170(3) . .
O7 Cd4 O6 C6 -91(3) . .
O8 Cd4 O6 C6 -14(3) . .
O23 Cd4 O6 C6 145(5) . .
O21 Cd4 O6 C6 79(3) . .
Cd3 Cd4 O6 C6 152(3) . .
Cd5 Cd4 O6 C6 -54(3) . .
O5 Cd4 O6 Cd3 17.7(8) . .
O7 Cd4 O6 Cd3 116.7(8) . .
O8 Cd4 O6 Cd3 -166.4(7) . .
O23 Cd4 O6 Cd3 -8(5) . .
O21 Cd4 O6 Cd3 -73.7(9) . .
Cd5 Cd4 O6 Cd3 153.3(5) . .
O10 Cd5 O7 C7 115(2) . .
O9 Cd5 O7 C7 35(2) . .
O8 Cd5 O7 C7 -148(2) . .
O12 Cd5 O7 C7 -105(5) 3_656 .
O24 Cd5 O7 C7 -56(2) . .
Cd4 Cd5 O7 C7 -130(3) . .
Cd1 Cd5 O7 C7 76(2) 3_656 .
O10 Cd5 O7 Cd4 -114.4(8) . .
O9 Cd5 O7 Cd4 165.3(8) . .
O8 Cd5 O7 Cd4 -17.7(8) . .
O12 Cd5 O7 Cd4 25(6) 3_656 .
O24 Cd5 O7 Cd4 74.0(9) . .
Cd1 Cd5 O7 Cd4 -154.2(5) 3_656 .
O5 Cd4 O7 C7 -31(2) . .
O6 Cd4 O7 C7 -109(2) . .
O8 Cd4 O7 C7 154(3) . .
O23 Cd4 O7 C7 62(2) . .
O21 Cd4 O7 C7 133(4) . .
Cd3 Cd4 O7 C7 -71(2) . .
Cd5 Cd4 O7 C7 136(3) . .
O5 Cd4 O7 Cd5 -166.9(8) . .
O6 Cd4 O7 Cd5 115.7(8) . .
O8 Cd4 O7 Cd5 17.8(8) . .
O23 Cd4 O7 Cd5 -73.5(9) . .
O21 Cd4 O7 Cd5 -3(4) . .
Cd3 Cd4 O7 Cd5 153.2(5) . .
O5 Cd4 O8 C8 138(8) . .
O6 Cd4 O8 C8 96(3) . .
O7 Cd4 O8 C8 -170(3) . .
O23 Cd4 O8 C8 -80(3) . .
O21 Cd4 O8 C8 6(3) . .
Cd3 Cd4 O8 C8 83(3) . .
Cd5 Cd4 O8 C8 -153(3) . .
O5 Cd4 O8 Cd5 -69(8) . .
O6 Cd4 O8 Cd5 -111.4(8) . .
O7 Cd4 O8 Cd5 -16.9(8) . .
O23 Cd4 O8 Cd5 72.6(9) . .
O21 Cd4 O8 Cd5 159.0(8) . .
Cd3 Cd4 O8 Cd5 -124.0(6) . .
O7 Cd5 O8 C8 170(3) . .
O10 Cd5 O8 C8 -95(3) . .
O9 Cd5 O8 C8 -156(8) . .
O12 Cd5 O8 C8 -4(3) 3_656 .
O24 Cd5 O8 C8 81(3) . .
Cd4 Cd5 O8 C8 152(3) . .
Cd1 Cd5 O8 C8 -84(3) 3_656 .
O7 Cd5 O8 Cd4 17.4(8) . .
O10 Cd5 O8 Cd4 112.4(8) . .
O9 Cd5 O8 Cd4 52(9) . .
O12 Cd5 O8 Cd4 -155.8(9) 3_656 .
O24 Cd5 O8 Cd4 -71.0(10) . .
Cd1 Cd5 O8 Cd4 124.0(6) 3_656 .
O7 Cd5 O9 C9 -104(3) . .
O10 Cd5 O9 C9 161(3) . .
O8 Cd5 O9 C9 -138(8) . .
O12 Cd5 O9 C9 70(3) 3_656 .
O24 Cd5 O9 C9 -15(3) . .
Cd4 Cd5 O9 C9 -90(3) . .
Cd1 Cd5 O9 C9 144(3) 3_656 .
O7 Cd5 O9 Cd1 111.8(9) . 3_656
O10 Cd5 O9 Cd1 16.6(8) . 3_656
O8 Cd5 O9 Cd1 78(9) . 3_656
O12 Cd5 O9 Cd1 -74.7(10) 3_656 3_656
O24 Cd5 O9 Cd1 -159.4(10) . 3_656
Cd4 Cd5 O9 Cd1 125.3(7) . 3_656
O7 Cd5 O10 C10 108.0(19) . .
O9 Cd5 O10 C10 -155(2) . .
O8 Cd5 O10 C10 30(2) . .
O12 Cd5 O10 C10 -65(2) 3_656 .
O24 Cd5 O10 C10 -131(5) . .
Cd4 Cd5 O10 C10 69.7(19) . .
Cd1 Cd5 O10 C10 -138(2) 3_656 .
O7 Cd5 O10 Cd1 -113.8(8) . 3_656
O9 Cd5 O10 Cd1 -16.6(9) . 3_656
O8 Cd5 O10 Cd1 168.1(8) . 3_656
O12 Cd5 O10 Cd1 72.8(9) 3_656 3_656
O24 Cd5 O10 Cd1 8(6) . 3_656
Cd4 Cd5 O10 Cd1 -152.1(5) . 3_656
O2 Cd1 O11 C11 -174(5) . .
O1 Cd1 O11 C11 -138(3) . .
O10 Cd1 O11 C11 -40(3) 3_656 .
O9 Cd1 O11 C11 38(3) 3_656 .
O14 Cd1 O11 C11 133(3) . .
Cd2 Cd1 O11 C11 -157(3) . .
Cd5 Cd1 O11 C11 -1(3) 3_656 .
O2 Cd1 O14 C31 -43(3) . .
O1 Cd1 O14 C31 34(3) . .
O10 Cd1 O14 C31 180(100) 3_656 .
O9 Cd1 O14 C31 -142(3) 3_656 .
O11 Cd1 O14 C31 130(3) . .
Cd2 Cd1 O14 C31 -5(3) . .
Cd5 Cd1 O14 C31 -162(3) 3_656 .
O2 Cd2 O15 C31 38(3) . .
O3 Cd2 O15 C31 168(4) . .
O4 Cd2 O15 C31 137(3) . .
O1 Cd2 O15 C31 -38(3) . .
O17 Cd2 O15 C31 -132(3) . .
Cd1 Cd2 O15 C31 1(3) . .
Cd3 Cd2 O15 C31 156(3) . .
O2 Cd2 O17 C51 166(4) . .
O3 Cd2 O17 C51 45(3) . .
O4 Cd2 O17 C51 -32(3) . .
O1 Cd2 O17 C51 147(3) . .
O15 Cd2 O17 C51 -125(3) . .
Cd1 Cd2 O17 C51 164(2) . .
Cd3 Cd2 O17 C51 7(3) . .
O6 Cd3 O18 C51 -169(4) . .
O3 Cd3 O18 C51 -39(3) . .
O5 Cd3 O18 C51 -139(3) . .
O4 Cd3 O18 C51 37(3) . .
O20 Cd3 O18 C51 129(3) . .
Cd4 Cd3 O18 C51 -158(2) . .
Cd2 Cd3 O18 C51 -2(3) . .
O6 Cd3 O20 C71 -42(2) . .
O3 Cd3 O20 C71 -154(3) . .
O5 Cd3 O20 C71 34(2) . .
O4 Cd3 O20 C71 -143(2) . .
O18 Cd3 O20 C71 128(2) . .
Cd4 Cd3 O20 C71 -3(2) . .
Cd2 Cd3 O20 C71 -159(2) . .
O5 Cd4 O21 C71 -44(2) . .
O6 Cd4 O21 C71 32(2) . .
O7 Cd4 O21 C71 151(4) . .
O8 Cd4 O21 C71 131(2) . .
O23 Cd4 O21 C71 -138(2) . .
Cd3 Cd4 O21 C71 -6(2) . .
Cd5 Cd4 O21 C71 149(2) . .
O5 Cd4 O23 C91 135(3) . .
O6 Cd4 O23 C91 160(4) . .
O7 Cd4 O23 C91 35(3) . .
O8 Cd4 O23 C91 -41(3) . .
O21 Cd4 O23 C91 -134(3) . .
Cd3 Cd4 O23 C91 154(3) . .
Cd5 Cd4 O23 C91 -2(3) . .
O7 Cd5 O24 C91 -40(3) . .
O10 Cd5 O24 C91 -162(5) . .
O9 Cd5 O24 C91 -138(3) . .
O8 Cd5 O24 C91 37(3) . .
O12 Cd5 O24 C91 132(3) 3_656 .
Cd4 Cd5 O24 C91 -1(3) . .
Cd1 Cd5 O24 C91 -156(3) 3_656 .
Cd1 O11 C11 O12 2(6) . .
Cd1 O11 C11 C12 -171(2) . .
Cd5 O12 C11 O11 -2(6) 3_656 .
Cd5 O12 C11 C12 172(2) 3_656 .
C24 N1 C12 C13 -121(4) . .
C24 N1 C12 C11 63(3) . .
O11 C11 C12 C13 29(5) . .
O12 C11 C12 C13 -146(4) . .
O11 C11 C12 N1 -155(3) . .
O12 C11 C12 N1 31(5) . .
N1 C12 C13 C14 3(7) . .
C11 C12 C13 C14 179(3) . .
C12 C13 C14 C18 17(5) . .
C12 C13 C14 C15 -172(3) . .
C12 C13 C14 Fe1 104(4) . .
C15 Fe1 C14 C18 -119.1(13) . .
C17 Fe1 C14 C18 -37.6(10) . .
C16 Fe1 C14 C18 -81.4(11) . .
C20 Fe1 C14 C18 -167(3) . .
C21 Fe1 C14 C18 54(2) . .
C22 Fe1 C14 C18 85.3(13) . .
C19 Fe1 C14 C18 166.7(11) . .
C23 Fe1 C14 C18 127.1(12) . .
C18 Fe1 C14 C15 119.1(13) . .
C17 Fe1 C14 C15 81.5(11) . .
C16 Fe1 C14 C15 37.6(10) . .
C20 Fe1 C14 C15 -48(3) . .
C21 Fe1 C14 C15 172.6(19) . .
C22 Fe1 C14 C15 -155.6(12) . .
C19 Fe1 C14 C15 -74.2(11) . .
C23 Fe1 C14 C15 -113.9(12) . .
C18 Fe1 C14 C13 -124(2) . .
C15 Fe1 C14 C13 117(2) . .
C17 Fe1 C14 C13 -162(2) . .
C16 Fe1 C14 C13 154(2) . .
C20 Fe1 C14 C13 69(3) . .
C21 Fe1 C14 C13 -71(3) . .
C22 Fe1 C14 C13 -39(2) . .
C19 Fe1 C14 C13 43(2) . .
C23 Fe1 C14 C13 3(2) . .
C18 C14 C15 C16 0.1(8) . .
C13 C14 C15 C16 -173(2) . .
Fe1 C14 C15 C16 -59.4(7) . .
C18 C14 C15 Fe1 59.5(9) . .
C13 C14 C15 Fe1 -113(2) . .
C14 Fe1 C15 C16 119.2(14) . .
C18 Fe1 C15 C16 81.2(11) . .
C17 Fe1 C15 C16 37.4(9) . .
C20 Fe1 C15 C16 -75.2(13) . .
C21 Fe1 C15 C16 -47(4) . .
C22 Fe1 C15 C16 170.7(18) . .
C19 Fe1 C15 C16 -115.0(10) . .
C23 Fe1 C15 C16 -157.0(11) . .
C18 Fe1 C15 C14 -38.0(10) . .
C17 Fe1 C15 C14 -81.8(11) . .
C16 Fe1 C15 C14 -119.2(14) . .
C20 Fe1 C15 C14 165.6(11) . .
C21 Fe1 C15 C14 -166(4) . .
C22 Fe1 C15 C14 52(2) . .
C19 Fe1 C15 C14 125.8(10) . .
C23 Fe1 C15 C14 83.8(12) . .
C14 C15 C16 C17 0.1(8) . .
Fe1 C15 C16 C17 -58.7(8) . .
C14 C15 C16 Fe1 58.8(6) . .
C14 Fe1 C16 C15 -38.0(9) . .
C18 Fe1 C16 C15 -82.3(10) . .
C17 Fe1 C16 C15 -119.9(13) . .
C20 Fe1 C16 C15 125.7(11) . .
C21 Fe1 C16 C15 166.4(12) . .
C22 Fe1 C16 C15 -162(3) . .
C19 Fe1 C16 C15 83.1(11) . .
C23 Fe1 C16 C15 49(2) . .
C14 Fe1 C16 C17 81.9(11) . .
C18 Fe1 C16 C17 37.6(11) . .
C15 Fe1 C16 C17 119.9(13) . .
C20 Fe1 C16 C17 -114.4(12) . .
C21 Fe1 C16 C17 -73.7(14) . .
C22 Fe1 C16 C17 -42(3) . .
C19 Fe1 C16 C17 -157.1(11) . .
C23 Fe1 C16 C17 168.6(18) . .
C15 C16 C17 C18 -0.2(13) . .
Fe1 C16 C17 C18 -58.9(11) . .
C15 C16 C17 Fe1 58.7(7) . .
C14 Fe1 C17 C18 37.9(11) . .
C15 Fe1 C17 C18 82.1(12) . .
C16 Fe1 C17 C18 119.5(16) . .
C20 Fe1 C17 C18 -155.9(13) . .
C21 Fe1 C17 C18 -113.2(13) . .
C22 Fe1 C17 C18 -72.6(15) . .
C19 Fe1 C17 C18 170(2) . .
C23 Fe1 C17 C18 -40(4) . .
C14 Fe1 C17 C16 -81.6(11) . .
C18 Fe1 C17 C16 -119.5(16) . .
C15 Fe1 C17 C16 -37.3(9) . .
C20 Fe1 C17 C16 84.7(13) . .
C21 Fe1 C17 C16 127.4(11) . .
C22 Fe1 C17 C16 168.0(11) . .
C19 Fe1 C17 C16 50(2) . .
C23 Fe1 C17 C16 -160(4) . .
C16 C17 C18 C14 0.2(16) . .
Fe1 C17 C18 C14 -59.0(10) . .
C16 C17 C18 Fe1 59.3(10) . .
C15 C14 C18 C17 -0.2(13) . .
C13 C14 C18 C17 172(2) . .
Fe1 C14 C18 C17 59.5(10) . .
C15 C14 C18 Fe1 -59.7(7) . .
C13 C14 C18 Fe1 112(2) . .
C14 Fe1 C18 C17 -119.3(15) . .
C15 Fe1 C18 C17 -81.4(12) . .
C16 Fe1 C18 C17 -37.6(12) . .
C20 Fe1 C18 C17 53(2) . .
C21 Fe1 C18 C17 85.6(14) . .
C22 Fe1 C18 C17 127.8(14) . .
C19 Fe1 C18 C17 -163(3) . .
C23 Fe1 C18 C17 167.9(15) . .
C15 Fe1 C18 C14 38.0(8) . .
C17 Fe1 C18 C14 119.3(15) . .
C16 Fe1 C18 C14 81.7(10) . .
C20 Fe1 C18 C14 172.1(15) . .
C21 Fe1 C18 C14 -155.0(9) . .
C22 Fe1 C18 C14 -112.9(11) . .
C19 Fe1 C18 C14 -43(4) . .
C23 Fe1 C18 C14 -72.7(14) . .
C14 Fe1 C19 C20 169.4(10) . .
C18 Fe1 C19 C20 -156(3) . .
C15 Fe1 C19 C20 127.7(9) . .
C17 Fe1 C19 C20 50(2) . .
C16 Fe1 C19 C20 84.9(11) . .
C21 Fe1 C19 C20 -37.7(8) . .
C22 Fe1 C19 C20 -81.2(10) . .
C23 Fe1 C19 C20 -118.7(16) . .
C14 Fe1 C19 C23 -71.9(15) . .
C18 Fe1 C19 C23 -38(4) . .
C15 Fe1 C19 C23 -113.5(14) . .
C17 Fe1 C19 C23 168(2) . .
C16 Fe1 C19 C23 -156.4(14) . .
C20 Fe1 C19 C23 118.7(15) . .
C21 Fe1 C19 C23 81.0(14) . .
C22 Fe1 C19 C23 37.6(13) . .
C23 C19 C20 C21 0.0(8) . .
Fe1 C19 C20 C21 59.9(7) . .
C23 C19 C20 Fe1 -59.9(9) . .
C14 Fe1 C20 C19 -34(3) . .
C18 Fe1 C20 C19 166.0(18) . .
C15 Fe1 C20 C19 -71.7(11) . .
C17 Fe1 C20 C19 -157.0(11) . .
C16 Fe1 C20 C19 -113.5(11) . .
C21 Fe1 C20 C19 118.8(12) . .
C22 Fe1 C20 C19 81.1(11) . .
C23 Fe1 C20 C19 37.6(10) . .
C14 Fe1 C20 C21 -153(2) . .
C18 Fe1 C20 C21 47(2) . .
C15 Fe1 C20 C21 169.5(12) . .
C17 Fe1 C20 C21 84.2(13) . .
C16 Fe1 C20 C21 127.7(12) . .
C22 Fe1 C20 C21 -37.7(11) . .
C19 Fe1 C20 C21 -118.8(12) . .
C23 Fe1 C20 C21 -81.2(12) . .
C19 C20 C21 C22 0.0(8) . .
Fe1 C20 C21 C22 60.2(9) . .
C19 C20 C21 Fe1 -60.1(7) . .
C14 Fe1 C21 C22 46(2) . .
C18 Fe1 C21 C22 83.4(15) . .
C15 Fe1 C21 C22 -154(4) . .
C17 Fe1 C21 C22 127.0(13) . .
C16 Fe1 C21 C22 168.6(13) . .
C20 Fe1 C21 C22 -118.5(16) . .
C19 Fe1 C21 C22 -80.9(13) . .
C23 Fe1 C21 C22 -37.4(12) . .
C14 Fe1 C21 C20 164.5(18) . .
C18 Fe1 C21 C20 -158.1(11) . .
C15 Fe1 C21 C20 -35(4) . .
C17 Fe1 C21 C20 -114.5(11) . .
C16 Fe1 C21 C20 -72.9(14) . .
C22 Fe1 C21 C20 118.5(16) . .
C19 Fe1 C21 C20 37.6(9) . .
C23 Fe1 C21 C20 81.0(11) . .
C20 C21 C22 C23 0.0(14) . .
Fe1 C21 C22 C23 60.1(12) . .
C20 C21 C22 Fe1 -60.1(8) . .
C14 Fe1 C22 C23 82.9(13) . .
C18 Fe1 C22 C23 126.6(12) . .
C15 Fe1 C22 C23 47(2) . .
C17 Fe1 C22 C23 167.5(12) . .
C16 Fe1 C22 C23 -159(3) . .
C20 Fe1 C22 C23 -81.1(12) . .
C21 Fe1 C22 C23 -119.1(16) . .
C19 Fe1 C22 C23 -37.6(11) . .
C14 Fe1 C22 C21 -158.0(13) . .
C18 Fe1 C22 C21 -114.4(13) . .
C15 Fe1 C22 C21 166.1(18) . .
C17 Fe1 C22 C21 -73.4(15) . .
C16 Fe1 C22 C21 -39(4) . .
C20 Fe1 C22 C21 37.9(12) . .
C19 Fe1 C22 C21 81.5(12) . .
C23 Fe1 C22 C21 119.1(16) . .
C21 C22 C23 C19 0.0(16) . .
Fe1 C22 C23 C19 60.0(10) . .
C21 C22 C23 Fe1 -60.0(10) . .
C20 C19 C23 C22 0.0(14) . .
Fe1 C19 C23 C22 -59.8(12) . .
C20 C19 C23 Fe1 59.8(8) . .
C14 Fe1 C23 C22 -114.1(12) . .
C18 Fe1 C23 C22 -73.0(15) . .
C15 Fe1 C23 C22 -157.3(11) . .
C17 Fe1 C23 C22 -41(4) . .
C16 Fe1 C23 C22 168.7(16) . .
C20 Fe1 C23 C22 81.2(12) . .
C21 Fe1 C23 C22 37.5(11) . .
C19 Fe1 C23 C22 118.9(17) . .
C14 Fe1 C23 C19 127.0(13) . .
C18 Fe1 C23 C19 168.1(13) . .
C15 Fe1 C23 C19 83.8(13) . .
C17 Fe1 C23 C19 -160(3) . .
C16 Fe1 C23 C19 50(2) . .
C20 Fe1 C23 C19 -37.7(11) . .
C21 Fe1 C23 C19 -81.4(13) . .
C22 Fe1 C23 C19 -118.9(17) . .
C12 N1 C24 O13 -6(2) . .
C12 N1 C24 C25 174.0(19) . .
O13 C24 C25 C26 33.9(11) . .
N1 C24 C25 C26 -146.1(9) . .
O13 C24 C25 C30 -138.2(12) . .
N1 C24 C25 C30 41.8(13) . .
C30 C25 C26 C27 0.1(9) . .
C24 C25 C26 C27 -172.0(9) . .
C25 C26 C27 C28 0.2(10) . .
C26 C27 C28 C29 0(2) . .
C27 C28 C29 C30 0(3) . .
C28 C29 C30 C25 0(3) . .
C26 C25 C30 C29 -0.2(19) . .
C24 C25 C30 C29 171.8(15) . .
Cd2 O15 C31 O14 -5(6) . .
Cd2 O15 C31 C32 175(3) . .
Cd1 O14 C31 O15 8(6) . .
Cd1 O14 C31 C32 -172(3) . .
C44 N2 C32 C33 -69(5) . .
C44 N2 C32 C31 110(3) . .
O15 C31 C32 C33 -3(6) . .
O14 C31 C32 C33 177(4) . .
O15 C31 C32 N2 178(3) . .
O14 C31 C32 N2 -2(5) . .
N2 C32 C33 C34 -4(7) . .
C31 C32 C33 C34 178(4) . .
C32 C33 C34 C38 179(4) . .
C32 C33 C34 C35 -7(6) . .
C32 C33 C34 Fe2 -95(5) . .
C35 Fe2 C34 C38 -118.2(12) . .
C41 Fe2 C34 C38 79.4(11) . .
C40 Fe2 C34 C38 49.0(15) . .
C36 Fe2 C34 C38 -80.7(11) . .
C37 Fe2 C34 C38 -37.3(11) . .
C42 Fe2 C34 C38 121.3(12) . .
C43 Fe2 C34 C38 160.2(13) . .
C39 Fe2 C34 C38 -175(3) . .
C41 Fe2 C34 C35 -162.4(7) . .
C40 Fe2 C34 C35 167.2(11) . .
C36 Fe2 C34 C35 37.5(7) . .
C37 Fe2 C34 C35 80.9(9) . .
C38 Fe2 C34 C35 118.2(12) . .
C42 Fe2 C34 C35 -120.5(8) . .
C43 Fe2 C34 C35 -81.6(11) . .
C39 Fe2 C34 C35 -57(3) . .
C35 Fe2 C34 C33 125(2) . .
C41 Fe2 C34 C33 -38(2) . .
C40 Fe2 C34 C33 -68(2) . .
C36 Fe2 C34 C33 162(2) . .
C37 Fe2 C34 C33 -155(2) . .
C38 Fe2 C34 C33 -117(3) . .
C42 Fe2 C34 C33 4(2) . .
C43 Fe2 C34 C33 43(2) . .
C39 Fe2 C34 C33 68(4) . .
C38 C34 C35 C36 0.0(8) . .
C33 C34 C35 C36 -175(3) . .
Fe2 C34 C35 C36 -60.2(7) . .
C38 C34 C35 Fe2 60.2(8) . .
C33 C34 C35 Fe2 -115(2) . .
C41 Fe2 C35 C36 158.0(17) . .
C40 Fe2 C35 C36 -38(3) . .
C34 Fe2 C35 C36 119.2(12) . .
C37 Fe2 C35 C36 37.8(11) . .
C38 Fe2 C35 C36 81.2(11) . .
C42 Fe2 C35 C36 -163.3(12) . .
C43 Fe2 C35 C36 -119.8(12) . .
C39 Fe2 C35 C36 -77.9(11) . .
C41 Fe2 C35 C34 38.8(18) . .
C40 Fe2 C35 C34 -157(2) . .
C36 Fe2 C35 C34 -119.2(12) . .
C37 Fe2 C35 C34 -81.3(9) . .
C38 Fe2 C35 C34 -37.9(7) . .
C42 Fe2 C35 C34 77.5(10) . .
C43 Fe2 C35 C34 121.0(9) . .
C39 Fe2 C35 C34 162.9(7) . .
C34 C35 C36 C37 0.0(8) . .
Fe2 C35 C36 C37 -60.2(9) . .
C34 C35 C36 Fe2 60.2(7) . .
C41 Fe2 C36 C35 -151(3) . .
C40 Fe2 C36 C35 168.2(12) . .
C34 Fe2 C36 C35 -37.7(10) . .
C37 Fe2 C36 C35 -118.5(16) . .
C38 Fe2 C36 C35 -81.2(12) . .
C42 Fe2 C36 C35 42(3) . .
C43 Fe2 C36 C35 82.3(14) . .
C39 Fe2 C36 C35 125.2(11) . .
C35 Fe2 C36 C37 118.5(16) . .
C41 Fe2 C36 C37 -32(3) . .
C40 Fe2 C36 C37 -73.3(14) . .
C34 Fe2 C36 C37 80.8(12) . .
C38 Fe2 C36 C37 37.3(11) . .
C42 Fe2 C36 C37 160(2) . .
C43 Fe2 C36 C37 -159.2(13) . .
C39 Fe2 C36 C37 -116.3(12) . .
C35 C36 C37 C38 0.0(14) . .
Fe2 C36 C37 C38 -59.7(11) . .
C35 C36 C37 Fe2 59.7(7) . .
C35 Fe2 C37 C38 81.4(13) . .
C41 Fe2 C37 C38 -72.5(15) . .
C40 Fe2 C37 C38 -114.1(13) . .
C36 Fe2 C37 C38 119.4(17) . .
C34 Fe2 C37 C38 37.4(12) . .
C42 Fe2 C37 C38 -41(3) . .
C43 Fe2 C37 C38 174(3) . .
C39 Fe2 C37 C38 -155.4(13) . .
C35 Fe2 C37 C36 -38.0(11) . .
C41 Fe2 C37 C36 168.1(12) . .
C40 Fe2 C37 C36 126.5(12) . .
C34 Fe2 C37 C36 -82.0(12) . .
C38 Fe2 C37 C36 -119.4(17) . .
C42 Fe2 C37 C36 -160(3) . .
C43 Fe2 C37 C36 55(3) . .
C39 Fe2 C37 C36 85.3(14) . .
C36 C37 C38 C34 0.0(17) . .
Fe2 C37 C38 C34 -59.4(10) . .
C36 C37 C38 Fe2 59.5(10) . .
C35 C34 C38 C37 0.0(14) . .
C33 C34 C38 C37 175(2) . .
Fe2 C34 C38 C37 59.6(12) . .
C35 C34 C38 Fe2 -59.6(7) . .
C33 C34 C38 Fe2 116(2) . .
C35 Fe2 C38 C37 -81.1(13) . .
C41 Fe2 C38 C37 124.3(13) . .
C40 Fe2 C38 C37 83.7(14) . .
C36 Fe2 C38 C37 -37.4(11) . .
C34 Fe2 C38 C37 -119.4(17) . .
C42 Fe2 C38 C37 163.9(13) . .
C43 Fe2 C38 C37 -174(3) . .
C39 Fe2 C38 C37 57(3) . .
C35 Fe2 C38 C34 38.3(9) . .
C41 Fe2 C38 C34 -116.3(11) . .
C40 Fe2 C38 C34 -156.9(10) . .
C36 Fe2 C38 C34 82.0(11) . .
C37 Fe2 C38 C34 119.4(17) . .
C42 Fe2 C38 C34 -76.7(14) . .
C43 Fe2 C38 C34 -55(3) . .
C39 Fe2 C38 C34 176.5(18) . .
C35 Fe2 C39 C43 -76.8(14) . .
C41 Fe2 C39 C43 80.7(12) . .
C40 Fe2 C39 C43 118.3(15) . .
C36 Fe2 C39 C43 -119.8(13) . .
C34 Fe2 C39 C43 -32(3) . .
C37 Fe2 C39 C43 -163.7(14) . .
C38 Fe2 C39 C43 156(2) . .
C42 Fe2 C39 C43 37.0(12) . .
C35 Fe2 C39 C40 164.9(8) . .
C41 Fe2 C39 C40 -37.6(8) . .
C36 Fe2 C39 C40 121.8(9) . .
C34 Fe2 C39 C40 -151(3) . .
C37 Fe2 C39 C40 77.9(12) . .
C38 Fe2 C39 C40 38(2) . .
C42 Fe2 C39 C40 -81.4(10) . .
C43 Fe2 C39 C40 -118.3(15) . .
C43 C39 C40 C41 0.0(8) . .
Fe2 C39 C40 C41 59.8(7) . .
C43 C39 C40 Fe2 -59.8(9) . .
C35 Fe2 C40 C41 -169(2) . .
C36 Fe2 C40 C41 160.6(11) . .
C34 Fe2 C40 C41 43.9(14) . .
C37 Fe2 C40 C41 120.1(11) . .
C38 Fe2 C40 C41 77.8(11) . .
C42 Fe2 C40 C41 -38.0(10) . .
C43 Fe2 C40 C41 -81.3(10) . .
C39 Fe2 C40 C41 -118.9(11) . .
C35 Fe2 C40 C39 -50(2) . .
C41 Fe2 C40 C39 118.9(11) . .
C36 Fe2 C40 C39 -80.5(10) . .
C34 Fe2 C40 C39 162.9(11) . .
C37 Fe2 C40 C39 -121.0(9) . .
C38 Fe2 C40 C39 -163.2(9) . .
C42 Fe2 C40 C39 80.9(9) . .
C43 Fe2 C40 C39 37.6(9) . .
C39 C40 C41 C42 0.0(8) . .
Fe2 C40 C41 C42 61.1(9) . .
C39 C40 C41 Fe2 -61.0(7) . .
C35 Fe2 C41 C40 173.4(16) . .
C36 Fe2 C41 C40 -55(3) . .
C34 Fe2 C41 C40 -159.1(9) . .
C37 Fe2 C41 C40 -78.9(13) . .
C38 Fe2 C41 C40 -118.2(10) . .
C42 Fe2 C41 C40 118.3(16) . .
C43 Fe2 C41 C40 80.5(11) . .
C39 Fe2 C41 C40 37.4(8) . .
C35 Fe2 C41 C42 55(2) . .
C40 Fe2 C41 C42 -118.3(16) . .
C36 Fe2 C41 C42 -173(3) . .
C34 Fe2 C41 C42 82.7(13) . .
C37 Fe2 C41 C42 162.9(13) . .
C38 Fe2 C41 C42 123.6(13) . .
C43 Fe2 C41 C42 -37.8(12) . .
C39 Fe2 C41 C42 -80.8(12) . .
C40 C41 C42 C43 -0.1(14) . .
Fe2 C41 C42 C43 60.8(12) . .
C40 C41 C42 Fe2 -60.9(7) . .
C35 Fe2 C42 C43 86.3(15) . .
C41 Fe2 C42 C43 -118.1(18) . .
C40 Fe2 C42 C43 -80.2(13) . .
C36 Fe2 C42 C43 56(3) . .
C34 Fe2 C42 C43 127.8(13) . .
C37 Fe2 C42 C43 -162(3) . .
C38 Fe2 C42 C43 168.7(13) . .
C39 Fe2 C42 C43 -36.8(12) . .
C35 Fe2 C42 C41 -155.5(13) . .
C40 Fe2 C42 C41 37.9(12) . .
C36 Fe2 C42 C41 174(2) . .
C34 Fe2 C42 C41 -114.1(13) . .
C37 Fe2 C42 C41 -43(3) . .
C38 Fe2 C42 C41 -73.2(15) . .
C43 Fe2 C42 C41 118.1(18) . .
C39 Fe2 C42 C41 81.3(13) . .
C41 C42 C43 C39 0.1(17) . .
Fe2 C42 C43 C39 59.9(10) . .
C41 C42 C43 Fe2 -59.8(10) . .
C40 C39 C43 C42 -0.1(14) . .
Fe2 C39 C43 C42 -59.2(12) . .
C40 C39 C43 Fe2 59.1(7) . .
C35 Fe2 C43 C42 -114.5(13) . .
C41 Fe2 C43 C42 38.2(12) . .
C40 Fe2 C43 C42 81.9(13) . .
C36 Fe2 C43 C42 -158.2(13) . .
C34 Fe2 C43 C42 -70.6(16) . .
C37 Fe2 C43 C42 161(3) . .
C38 Fe2 C43 C42 -30(3) . .
C39 Fe2 C43 C42 119.9(18) . .
C35 Fe2 C43 C39 125.7(12) . .
C41 Fe2 C43 C39 -81.7(12) . .
C40 Fe2 C43 C39 -37.9(11) . .
C36 Fe2 C43 C39 82.0(14) . .
C34 Fe2 C43 C39 169.5(12) . .
C37 Fe2 C43 C39 41(3) . .
C38 Fe2 C43 C39 -150(3) . .
C42 Fe2 C43 C39 -119.9(18) . .
C32 N2 C44 O16 10(3) . .
C32 N2 C44 C45 -171(2) . .
O16 C44 C45 C50 -151.0(15) . .
N2 C44 C45 C50 29.1(16) . .
O16 C44 C45 C46 32.6(12) . .
N2 C44 C45 C46 -147.3(11) . .
C50 C45 C46 C47 0.1(10) . .
C44 C45 C46 C47 176.4(10) . .
C45 C46 C47 C48 0.0(10) . .
C46 C47 C48 C49 0(2) . .
C47 C48 C49 C50 0(3) . .
C46 C45 C50 C49 0(2) . .
C44 C45 C50 C49 -175.9(15) . .
C48 C49 C50 C45 0(3) . .
Cd2 O17 C51 O18 -11(5) . .
Cd2 O17 C51 C52 165(2) . .
Cd3 O18 C51 O17 8(5) . .
Cd3 O18 C51 C52 -169(2) . .
C64 N3 C52 C53 -129(3) . .
C64 N3 C52 C51 62(3) . .
O17 C51 C52 C53 -151(3) . .
O18 C51 C52 C53 26(5) . .
O17 C51 C52 N3 19(5) . .
O18 C51 C52 N3 -165(3) . .
N3 C52 C53 C54 6(6) . .
C51 C52 C53 C54 175(3) . .
C52 C53 C54 C55 -166(3) . .
C52 C53 C54 C58 16(5) . .
C52 C53 C54 Fe3 108(4) . .
C60 Fe3 C54 C55 -100(21) . .
C59 Fe3 C54 C55 -69.7(12) . .
C61 Fe3 C54 C55 176.3(10) . .
C58 Fe3 C54 C55 119.5(12) . .
C56 Fe3 C54 C55 38.2(9) . .
C57 Fe3 C54 C55 81.5(10) . .
C63 Fe3 C54 C55 -107.0(11) . .
C62 Fe3 C54 C55 -148.3(10) . .
C60 Fe3 C54 C58 141(21) . .
C59 Fe3 C54 C58 170.9(12) . .
C61 Fe3 C54 C58 56.8(13) . .
C55 Fe3 C54 C58 -119.5(12) . .
C56 Fe3 C54 C58 -81.3(11) . .
C57 Fe3 C54 C58 -37.9(11) . .
C63 Fe3 C54 C58 133.6(12) . .
C62 Fe3 C54 C58 92.2(12) . .
C60 Fe3 C54 C53 15(22) . .
C59 Fe3 C54 C53 45(3) . .
C61 Fe3 C54 C53 -69(2) . .
C58 Fe3 C54 C53 -126(3) . .
C55 Fe3 C54 C53 115(2) . .
C56 Fe3 C54 C53 153(2) . .
C57 Fe3 C54 C53 -164(2) . .
C63 Fe3 C54 C53 8(2) . .
C62 Fe3 C54 C53 -34(2) . .
C58 C54 C55 C56 0.0(7) . .
C53 C54 C55 C56 -178.0(17) . .
Fe3 C54 C55 C56 -60.0(6) . .
C58 C54 C55 Fe3 59.9(8) . .
C53 C54 C55 Fe3 -118.1(17) . .
C60 Fe3 C55 C56 -66.1(14) . .
C59 Fe3 C55 C56 -107.3(11) . .
C54 Fe3 C55 C56 118.0(13) . .
C61 Fe3 C55 C56 41(17) . .
C58 Fe3 C55 C56 80.4(11) . .
C57 Fe3 C55 C56 36.6(10) . .
C63 Fe3 C55 C56 -151.5(11) . .
C62 Fe3 C55 C56 171.3(14) . .
C60 Fe3 C55 C54 175.9(11) . .
C59 Fe3 C55 C54 134.7(9) . .
C61 Fe3 C55 C54 -77(17) . .
C58 Fe3 C55 C54 -37.6(8) . .
C56 Fe3 C55 C54 -118.0(13) . .
C57 Fe3 C55 C54 -81.4(10) . .
C63 Fe3 C55 C54 90.4(11) . .
C62 Fe3 C55 C54 53.3(16) . .
C54 C55 C56 C57 0.0(8) . .
Fe3 C55 C56 C57 -59.4(8) . .
C54 C55 C56 Fe3 59.4(6) . .
C60 Fe3 C56 C57 -99.8(11) . .
C59 Fe3 C56 C57 -146.9(10) . .
C54 Fe3 C56 C57 82.2(10) . .
C61 Fe3 C56 C57 -56.9(14) . .
C58 Fe3 C56 C57 38.0(9) . .
C55 Fe3 C56 C57 120.7(13) . .
C63 Fe3 C56 C57 173.6(13) . .
C62 Fe3 C56 C57 0(7) . .
C60 Fe3 C56 C55 139.5(11) . .
C59 Fe3 C56 C55 92.5(11) . .
C54 Fe3 C56 C55 -38.5(9) . .
C61 Fe3 C56 C55 -177.5(12) . .
C58 Fe3 C56 C55 -82.7(10) . .
C57 Fe3 C56 C55 -120.7(13) . .
C63 Fe3 C56 C55 52.9(16) . .
C62 Fe3 C56 C55 -120(6) . .
C55 C56 C57 C58 0.1(13) . .
Fe3 C56 C57 C58 -58.8(10) . .
C55 C56 C57 Fe3 58.9(6) . .
C60 Fe3 C57 C56 99.1(12) . .
C59 Fe3 C57 C56 61.2(18) . .
C54 Fe3 C57 C56 -81.0(10) . .
C61 Fe3 C57 C56 143.3(10) . .
C58 Fe3 C57 C56 -119.0(15) . .
C55 Fe3 C57 C56 -36.9(9) . .
C63 Fe3 C57 C56 -155(5) . .
C62 Fe3 C57 C56 -179.9(10) . .
C60 Fe3 C57 C58 -141.9(13) . .
C59 Fe3 C57 C58 -179.8(16) . .
C54 Fe3 C57 C58 38.0(11) . .
C61 Fe3 C57 C58 -97.7(13) . .
C55 Fe3 C57 C58 82.0(12) . .
C56 Fe3 C57 C58 119.0(15) . .
C63 Fe3 C57 C58 -37(6) . .
C62 Fe3 C57 C58 -61.0(15) . .
C55 C54 C58 C57 0.1(12) . .
C53 C54 C58 C57 178(2) . .
Fe3 C54 C58 C57 60.0(10) . .
C55 C54 C58 Fe3 -59.9(6) . .
C53 C54 C58 Fe3 118(2) . .
C56 C57 C58 C54 -0.1(14) . .
Fe3 C57 C58 C54 -59.2(9) . .
C56 C57 C58 Fe3 59.0(9) . .
C60 Fe3 C58 C54 -177.3(12) . .
C59 Fe3 C58 C54 -62(7) . .
C61 Fe3 C58 C54 -144.1(10) . .
C55 Fe3 C58 C54 37.6(9) . .
C56 Fe3 C58 C54 81.3(10) . .
C57 Fe3 C58 C54 118.8(16) . .
C63 Fe3 C58 C54 -67.9(15) . .
C62 Fe3 C58 C54 -102.6(11) . .
C60 Fe3 C58 C57 63.9(18) . .
C59 Fe3 C58 C57 179(100) . .
C54 Fe3 C58 C57 -118.8(16) . .
C61 Fe3 C58 C57 97.2(13) . .
C55 Fe3 C58 C57 -81.2(12) . .
C56 Fe3 C58 C57 -37.5(11) . .
C63 Fe3 C58 C57 173.3(14) . .
C62 Fe3 C58 C57 138.6(13) . .
C54 Fe3 C59 C60 -178.0(12) . .
C61 Fe3 C59 C60 -38.1(10) . .
C58 Fe3 C59 C60 -123(7) . .
C55 Fe3 C59 C60 140.5(11) . .
C56 Fe3 C59 C60 96.0(12) . .
C57 Fe3 C59 C60 56(2) . .
C63 Fe3 C59 C60 -116.0(16) . .
C62 Fe3 C59 C60 -80.4(11) . .
C60 Fe3 C59 C63 116.0(16) . .
C54 Fe3 C59 C63 -62.0(16) . .
C61 Fe3 C59 C63 77.9(13) . .
C58 Fe3 C59 C63 -7(8) . .
C55 Fe3 C59 C63 -103.5(13) . .
C56 Fe3 C59 C63 -148.0(12) . .
C57 Fe3 C59 C63 172.3(17) . .
C62 Fe3 C59 C63 35.6(11) . .
C63 C59 C60 C61 0.1(8) . .
Fe3 C59 C60 C61 63.9(6) . .
C63 C59 C60 Fe3 -63.8(8) . .
C59 Fe3 C60 C61 -118.6(13) . .
C54 Fe3 C60 C61 -87(21) . .
C58 Fe3 C60 C61 51.6(15) . .
C55 Fe3 C60 C61 176.3(11) . .
C56 Fe3 C60 C61 135.8(11) . .
C57 Fe3 C60 C61 91.6(12) . .
C63 Fe3 C60 C61 -79.7(12) . .
C62 Fe3 C60 C61 -37.6(10) . .
C54 Fe3 C60 C59 31(21) . .
C61 Fe3 C60 C59 118.6(13) . .
C58 Fe3 C60 C59 170.2(13) . .
C55 Fe3 C60 C59 -65.1(14) . .
C56 Fe3 C60 C59 -105.6(12) . .
C57 Fe3 C60 C59 -149.8(12) . .
C63 Fe3 C60 C59 38.9(11) . .
C62 Fe3 C60 C59 81.0(11) . .
C59 C60 C61 C62 -0.1(8) . .
Fe3 C60 C61 C62 62.5(9) . .
C59 C60 C61 Fe3 -62.7(6) . .
C59 Fe3 C61 C60 38.9(9) . .
C54 Fe3 C61 C60 175.9(10) . .
C58 Fe3 C61 C60 -148.7(10) . .
C55 Fe3 C61 C60 -110(17) . .
C56 Fe3 C61 C60 -70.7(14) . .
C57 Fe3 C61 C60 -105.5(11) . .
C63 Fe3 C61 C60 82.4(11) . .
C62 Fe3 C61 C60 117.5(15) . .
C60 Fe3 C61 C62 -117.5(15) . .
C59 Fe3 C61 C62 -78.5(12) . .
C54 Fe3 C61 C62 58.4(16) . .
C58 Fe3 C61 C62 93.8(13) . .
C55 Fe3 C61 C62 132(17) . .
C56 Fe3 C61 C62 171.8(13) . .
C57 Fe3 C61 C62 137.0(12) . .
C63 Fe3 C61 C62 -35.1(11) . .
C60 C61 C62 C63 0.1(14) . .
Fe3 C61 C62 C63 57.2(12) . .
C60 C61 C62 Fe3 -57.1(7) . .
C60 Fe3 C62 C63 -83.0(12) . .
C59 Fe3 C62 C63 -37.0(10) . .
C54 Fe3 C62 C63 94.8(12) . .
C61 Fe3 C62 C63 -122.4(16) . .
C58 Fe3 C62 C63 137.9(11) . .
C55 Fe3 C62 C63 60.7(16) . .
C56 Fe3 C62 C63 174(6) . .
C57 Fe3 C62 C63 174.5(11) . .
C60 Fe3 C62 C61 39.4(11) . .
C59 Fe3 C62 C61 85.4(12) . .
C54 Fe3 C62 C61 -142.8(12) . .
C58 Fe3 C62 C61 -99.7(12) . .
C55 Fe3 C62 C61 -176.9(13) . .
C56 Fe3 C62 C61 -63(7) . .
C57 Fe3 C62 C61 -63.1(15) . .
C63 Fe3 C62 C61 122.4(16) . .
C61 C62 C63 C59 0.0(16) . .
Fe3 C62 C63 C59 55.4(9) . .
C61 C62 C63 Fe3 -55.5(10) . .
C60 C59 C63 C62 0.0(13) . .
Fe3 C59 C63 C62 -58.8(11) . .
C60 C59 C63 Fe3 58.8(6) . .
C60 Fe3 C63 C62 80.3(12) . .
C59 Fe3 C63 C62 120.9(16) . .
C54 Fe3 C63 C62 -100.1(12) . .
C61 Fe3 C63 C62 35.5(11) . .
C58 Fe3 C63 C62 -60.2(15) . .
C55 Fe3 C63 C62 -143.8(10) . .
C56 Fe3 C63 C62 -178.8(12) . .
C57 Fe3 C63 C62 -29(6) . .
C60 Fe3 C63 C59 -40.6(11) . .
C54 Fe3 C63 C59 139.0(12) . .
C61 Fe3 C63 C59 -85.4(12) . .
C58 Fe3 C63 C59 178.8(13) . .
C55 Fe3 C63 C59 95.2(12) . .
C56 Fe3 C63 C59 60.2(17) . .
C57 Fe3 C63 C59 -149(5) . .
C62 Fe3 C63 C59 -120.9(16) . .
C52 N3 C64 O19 7(2) . .
C52 N3 C64 C65 -173.1(18) . .
O19 C64 C65 C66 163.6(11) . .
N3 C64 C65 C66 -16.5(12) . .
O19 C64 C65 C70 -18.4(14) . .
N3 C64 C65 C70 161.6(12) . .
C70 C65 C66 C67 0.0(9) . .
C64 C65 C66 C67 178.0(8) . .
C65 C66 C67 C68 0.0(10) . .
C66 C67 C68 C69 0.0(19) . .
C67 C68 C69 C70 0(3) . .
C66 C65 C70 C69 0.1(18) . .
C64 C65 C70 C69 -178.1(13) . .
C68 C69 C70 C65 0(2) . .
Cd3 O20 C71 O21 -1(4) . .
Cd3 O20 C71 C72 176.2(18) . .
Cd4 O21 C71 O20 7(4) . .
Cd4 O21 C71 C72 -170.6(18) . .
C84 N4 C72 C73 -108(3) . .
C84 N4 C72 C71 76(3) . .
O20 C71 C72 N4 -6(4) . .
O21 C71 C72 N4 172(2) . .
O20 C71 C72 C73 177(3) . .
O21 C71 C72 C73 -5(4) . .
N4 C72 C73 C74 6(5) . .
C71 C72 C73 C74 -178(2) . .
C72 C73 C74 C75 163(2) . .
C72 C73 C74 C78 -31(4) . .
C72 C73 C74 Fe4 -116(3) . .
C79 Fe4 C74 C75 123.4(10) . .
C83 Fe4 C74 C75 79.9(13) . .
C82 Fe4 C74 C75 43(2) . .
C80 Fe4 C74 C75 165.7(10) . .
C77 Fe4 C74 C75 -81.4(11) . .
C81 Fe4 C74 C75 -157(3) . .
C76 Fe4 C74 C75 -37.6(9) . .
C78 Fe4 C74 C75 -118.9(14) . .
C79 Fe4 C74 C78 -117.7(12) . .
C83 Fe4 C74 C78 -161.1(12) . .
C82 Fe4 C74 C78 162.1(19) . .
C80 Fe4 C74 C78 -75.4(13) . .
C77 Fe4 C74 C78 37.5(11) . .
C81 Fe4 C74 C78 -38(3) . .
C76 Fe4 C74 C78 81.3(11) . .
C75 Fe4 C74 C78 118.9(14) . .
C79 Fe4 C74 C73 9(2) . .
C83 Fe4 C74 C73 -34(2) . .
C82 Fe4 C74 C73 -71(3) . .
C80 Fe4 C74 C73 52(2) . .
C77 Fe4 C74 C73 165(2) . .
C81 Fe4 C74 C73 89(3) . .
C76 Fe4 C74 C73 -152(2) . .
C78 Fe4 C74 C73 127(2) . .
C75 Fe4 C74 C73 -114(2) . .
C78 C74 C75 C76 -0.1(7) . .
C73 C74 C75 C76 168.2(17) . .
Fe4 C74 C75 C76 59.2(6) . .
C78 C74 C75 Fe4 -59.4(8) . .
C73 C74 C75 Fe4 109.0(16) . .
C79 Fe4 C75 C74 -77.0(11) . .
C83 Fe4 C75 C74 -118.3(11) . .
C82 Fe4 C75 C74 -160.8(11) . .
C80 Fe4 C75 C74 -44(3) . .
C77 Fe4 C75 C74 81.5(11) . .
C81 Fe4 C75 C74 164.8(16) . .
C76 Fe4 C75 C74 119.3(13) . .
C78 Fe4 C75 C74 37.7(9) . .
C79 Fe4 C75 C76 163.7(10) . .
C83 Fe4 C75 C76 122.4(12) . .
C82 Fe4 C75 C76 79.9(12) . .
C80 Fe4 C75 C76 -163(2) . .
C77 Fe4 C75 C76 -37.8(10) . .
C81 Fe4 C75 C76 46(2) . .
C78 Fe4 C75 C76 -81.6(11) . .
C74 Fe4 C75 C76 -119.3(13) . .
C74 C75 C76 C77 -0.1(8) . .
Fe4 C75 C76 C77 59.9(8) . .
C74 C75 C76 Fe4 -60.0(6) . .
C79 Fe4 C76 C77 -166(2) . .
C83 Fe4 C76 C77 164.5(13) . .
C82 Fe4 C76 C77 123.8(13) . .
C80 Fe4 C76 C77 50(2) . .
C81 Fe4 C76 C77 81.9(13) . .
C78 Fe4 C76 C77 -37.9(11) . .
C75 Fe4 C76 C77 -118.7(15) . .
C74 Fe4 C76 C77 -81.5(12) . .
C79 Fe4 C76 C75 -47(3) . .
C83 Fe4 C76 C75 -76.7(13) . .
C82 Fe4 C76 C75 -117.4(11) . .
C80 Fe4 C76 C75 168.8(16) . .
C77 Fe4 C76 C75 118.7(15) . .
C81 Fe4 C76 C75 -159.3(10) . .
C78 Fe4 C76 C75 80.8(10) . .
C74 Fe4 C76 C75 37.2(9) . .
C75 C76 C77 C78 0.2(12) . .
Fe4 C76 C77 C78 60.5(10) . .
C75 C76 C77 Fe4 -60.3(7) . .
C79 Fe4 C77 C76 169.3(19) . .
C83 Fe4 C77 C76 -42(3) . .
C82 Fe4 C77 C76 -74.4(15) . .
C80 Fe4 C77 C76 -157.8(11) . .
C81 Fe4 C77 C76 -115.6(12) . .
C78 Fe4 C77 C76 118.5(16) . .
C75 Fe4 C77 C76 37.8(10) . .
C74 Fe4 C77 C76 81.1(11) . .
C79 Fe4 C77 C78 51(3) . .
C83 Fe4 C77 C78 -161(3) . .
C82 Fe4 C77 C78 167.1(13) . .
C80 Fe4 C77 C78 83.7(14) . .
C81 Fe4 C77 C78 125.9(13) . .
C76 Fe4 C77 C78 -118.5(16) . .
C75 Fe4 C77 C78 -80.7(12) . .
C74 Fe4 C77 C78 -37.4(11) . .
C76 C77 C78 C74 -0.3(14) . .
Fe4 C77 C78 C74 59.9(9) . .
C76 C77 C78 Fe4 -60.1(9) . .
C75 C74 C78 C77 0.2(12) . .
C73 C74 C78 C77 -166.2(19) . .
Fe4 C74 C78 C77 -59.2(10) . .
C75 C74 C78 Fe4 59.4(6) . .
C73 C74 C78 Fe4 -107.1(19) . .
C79 Fe4 C78 C77 -158.7(12) . .
C83 Fe4 C78 C77 164(2) . .
C82 Fe4 C78 C77 -36(3) . .
C80 Fe4 C78 C77 -115.5(13) . .
C81 Fe4 C78 C77 -73.1(15) . .
C76 Fe4 C78 C77 38.0(11) . .
C75 Fe4 C78 C77 81.8(12) . .
C74 Fe4 C78 C77 119.3(16) . .
C79 Fe4 C78 C74 82.0(13) . .
C83 Fe4 C78 C74 45(3) . .
C82 Fe4 C78 C74 -156(3) . .
C80 Fe4 C78 C74 125.2(11) . .
C77 Fe4 C78 C74 -119.3(16) . .
C81 Fe4 C78 C74 167.6(11) . .
C76 Fe4 C78 C74 -81.3(11) . .
C75 Fe4 C78 C74 -37.5(9) . .
C82 Fe4 C79 C83 37.7(12) . .
C80 Fe4 C79 C83 119.2(15) . .
C77 Fe4 C79 C83 165(2) . .
C81 Fe4 C79 C83 81.4(13) . .
C76 Fe4 C79 C83 -38(3) . .
C78 Fe4 C79 C83 -158.7(13) . .
C75 Fe4 C79 C83 -74.5(14) . .
C74 Fe4 C79 C83 -116.1(13) . .
C83 Fe4 C79 C80 -119.2(15) . .
C82 Fe4 C79 C80 -81.5(11) . .
C77 Fe4 C79 C80 46(2) . .
C81 Fe4 C79 C80 -37.8(10) . .
C76 Fe4 C79 C80 -158(2) . .
C78 Fe4 C79 C80 82.0(12) . .
C75 Fe4 C79 C80 166.3(10) . .
C74 Fe4 C79 C80 124.7(10) . .
C83 C79 C80 C81 0.0(8) . .
Fe4 C79 C80 C81 59.8(7) . .
C83 C79 C80 Fe4 -59.8(8) . .
C83 Fe4 C80 C79 37.7(10) . .
C82 Fe4 C80 C79 81.4(11) . .
C77 Fe4 C80 C79 -160.8(11) . .
C81 Fe4 C80 C79 118.9(14) . .
C76 Fe4 C80 C79 163.8(16) . .
C78 Fe4 C80 C79 -117.9(11) . .
C75 Fe4 C80 C79 -43(3) . .
C74 Fe4 C80 C79 -76.5(11) . .
C79 Fe4 C80 C81 -118.9(14) . .
C83 Fe4 C80 C81 -81.3(12) . .
C82 Fe4 C80 C81 -37.6(11) . .
C77 Fe4 C80 C81 80.2(13) . .
C76 Fe4 C80 C81 45(2) . .
C78 Fe4 C80 C81 123.2(11) . .
C75 Fe4 C80 C81 -161(2) . .
C74 Fe4 C80 C81 164.6(11) . .
C79 C80 C81 C82 0.0(8) . .
Fe4 C80 C81 C82 59.3(8) . .
C79 C80 C81 Fe4 -59.3(7) . .
C79 Fe4 C81 C82 -81.3(12) . .
C83 Fe4 C81 C82 -37.4(12) . .
C80 Fe4 C81 C82 -119.1(16) . .
C77 Fe4 C81 C82 123.0(13) . .
C76 Fe4 C81 C82 80.8(14) . .
C78 Fe4 C81 C82 163.3(12) . .
C75 Fe4 C81 C82 49(2) . .
C74 Fe4 C81 C82 -167(2) . .
C79 Fe4 C81 C80 37.9(10) . .
C83 Fe4 C81 C80 81.8(12) . .
C82 Fe4 C81 C80 119.1(16) . .
C77 Fe4 C81 C80 -117.9(12) . .
C76 Fe4 C81 C80 -160.0(10) . .
C78 Fe4 C81 C80 -77.5(13) . .
C75 Fe4 C81 C80 167.9(15) . .
C74 Fe4 C81 C80 -48(3) . .
C80 C81 C82 C83 0.0(13) . .
Fe4 C81 C82 C83 59.1(11) . .
C80 C81 C82 Fe4 -59.1(7) . .
C79 Fe4 C82 C83 -37.9(12) . .
C80 Fe4 C82 C83 -81.9(13) . .
C77 Fe4 C82 C83 164.5(13) . .
C81 Fe4 C82 C83 -119.7(18) . .
C76 Fe4 C82 C83 123.9(13) . .
C78 Fe4 C82 C83 -168(3) . .
C75 Fe4 C82 C83 82.3(14) . .
C74 Fe4 C82 C83 52(2) . .
C79 Fe4 C82 C81 81.8(13) . .
C83 Fe4 C82 C81 119.7(18) . .
C80 Fe4 C82 C81 37.8(11) . .
C77 Fe4 C82 C81 -75.8(15) . .
C76 Fe4 C82 C81 -116.4(13) . .
C78 Fe4 C82 C81 -48(3) . .
C75 Fe4 C82 C81 -158.0(12) . .
C74 Fe4 C82 C81 171.5(18) . .
C80 C79 C83 C82 0.0(12) . .
Fe4 C79 C83 C82 -59.8(10) . .
C80 C79 C83 Fe4 59.8(7) . .
C81 C82 C83 C79 0.0(15) . .
Fe4 C82 C83 C79 59.4(9) . .
C81 C82 C83 Fe4 -59.3(10) . .
C82 Fe4 C83 C79 -118.9(17) . .
C80 Fe4 C83 C79 -37.7(11) . .
C77 Fe4 C83 C79 -162(3) . .
C81 Fe4 C83 C79 -81.6(12) . .
C76 Fe4 C83 C79 166.6(11) . .
C78 Fe4 C83 C79 51(3) . .
C75 Fe4 C83 C79 125.2(12) . .
C74 Fe4 C83 C79 83.7(13) . .
C79 Fe4 C83 C82 118.9(17) . .
C80 Fe4 C83 C82 81.2(13) . .
C77 Fe4 C83 C82 -43(3) . .
C81 Fe4 C83 C82 37.3(12) . .
C76 Fe4 C83 C82 -74.5(15) . .
C78 Fe4 C83 C82 170(2) . .
C75 Fe4 C83 C82 -115.9(13) . .
C74 Fe4 C83 C82 -157.4(13) . .
C72 N4 C84 O22 9(2) . .
C72 N4 C84 C85 -171(2) . .
O22 C84 C85 C90 141.6(13) . .
N4 C84 C85 C90 -38.4(13) . .
O22 C84 C85 C86 -32.3(12) . .
N4 C84 C85 C86 147.7(10) . .
C90 C85 C86 C87 -0.1(9) . .
C84 C85 C86 C87 173.9(8) . .
C85 C86 C87 C88 0.0(9) . .
C86 C87 C88 C89 0.0(19) . .
C87 C88 C89 C90 0(2) . .
C86 C85 C90 C89 0.2(18) . .
C84 C85 C90 C89 -173.6(13) . .
C88 C89 C90 C85 0(2) . .
Cd5 O24 C91 O23 0(6) . .
Cd5 O24 C91 C92 -174(2) . .
Cd4 O23 C91 O24 2(6) . .
Cd4 O23 C91 C92 176(3) . .
C104 N5 C92 C93 60(5) . .
C104 N5 C92 C91 -116(3) . .
O24 C91 C92 N5 -8(5) . .
O23 C91 C92 N5 177(4) . .
O24 C91 C92 C93 175(4) . .
O23 C91 C92 C93 1(6) . .
N5 C92 C93 C94 11(7) . .
C91 C92 C93 C94 -173(3) . .
C92 C93 C94 C95 13(6) . .
C92 C93 C94 C98 -176(4) . .
C92 C93 C94 Fe5 100(4) . .
C102 Fe5 C94 C95 125.4(8) . .
C98 Fe5 C94 C95 -118.9(12) . .
C101 Fe5 C94 C95 82.1(9) . .
C103 Fe5 C94 C95 166.2(9) . .
C97 Fe5 C94 C95 -80.7(8) . .
C100 Fe5 C94 C95 47.8(17) . .
C96 Fe5 C94 C95 -37.6(7) . .
C99 Fe5 C94 C95 -162(3) . .
C102 Fe5 C94 C98 -115.7(11) . .
C95 Fe5 C94 C98 118.9(12) . .
C101 Fe5 C94 C98 -159.0(12) . .
C103 Fe5 C94 C98 -74.9(13) . .
C97 Fe5 C94 C98 38.2(10) . .
C100 Fe5 C94 C98 166.7(16) . .
C96 Fe5 C94 C98 81.3(11) . .
C99 Fe5 C94 C98 -43(3) . .
C102 Fe5 C94 C93 1.2(18) . .
C98 Fe5 C94 C93 117(2) . .
C95 Fe5 C94 C93 -124.2(18) . .
C101 Fe5 C94 C93 -42.1(19) . .
C103 Fe5 C94 C93 42.0(18) . .
C97 Fe5 C94 C93 155.1(18) . .
C100 Fe5 C94 C93 -76(2) . .
C96 Fe5 C94 C93 -161.8(17) . .
C99 Fe5 C94 C93 73(3) . .
C98 C94 C95 C96 0.0(8) . .
C93 C94 C95 C96 172(2) . .
Fe5 C94 C95 C96 60.2(7) . .
C98 C94 C95 Fe5 -60.2(9) . .
C93 C94 C95 Fe5 112(2) . .
C102 Fe5 C95 C94 -75.0(11) . .
C98 Fe5 C95 C94 38.1(8) . .
C101 Fe5 C95 C94 -115.1(8) . .
C103 Fe5 C95 C94 -48(3) . .
C97 Fe5 C95 C94 82.1(9) . .
C100 Fe5 C95 C94 -157.0(7) . .
C96 Fe5 C95 C94 119.2(10) . .
C99 Fe5 C95 C94 171.3(11) . .
C94 Fe5 C95 C96 -119.2(10) . .
C102 Fe5 C95 C96 165.8(12) . .
C98 Fe5 C95 C96 -81.1(10) . .
C101 Fe5 C95 C96 125.7(10) . .
C103 Fe5 C95 C96 -168(3) . .
C97 Fe5 C95 C96 -37.2(9) . .
C100 Fe5 C95 C96 83.8(10) . .
C99 Fe5 C95 C96 52.0(14) . .
C94 C95 C96 C97 0.0(9) . .
Fe5 C95 C96 C97 59.0(9) . .
C94 C95 C96 Fe5 -59.0(7) . .
C94 Fe5 C96 C97 -81.6(11) . .
C102 Fe5 C96 C97 -164(3) . .
C98 Fe5 C96 C97 -37.3(10) . .
C95 Fe5 C96 C97 -119.3(13) . .
C101 Fe5 C96 C97 167.7(11) . .
C103 Fe5 C96 C97 54(2) . .
C100 Fe5 C96 C97 127.5(10) . .
C99 Fe5 C96 C97 85.7(11) . .
C94 Fe5 C96 C95 37.8(7) . .
C102 Fe5 C96 C95 -45(3) . .
C98 Fe5 C96 C95 82.1(9) . .
C101 Fe5 C96 C95 -73.0(11) . .
C103 Fe5 C96 C95 173.2(18) . .
C97 Fe5 C96 C95 119.3(13) . .
C100 Fe5 C96 C95 -113.1(8) . .
C99 Fe5 C96 C95 -155.0(8) . .
C95 C96 C97 C98 0.0(15) . .
Fe5 C96 C97 C98 58.3(12) . .
C95 C96 C97 Fe5 -58.3(7) . .
C94 Fe5 C97 C96 81.8(10) . .
C102 Fe5 C97 C96 169.5(19) . .
C98 Fe5 C97 C96 120.4(14) . .
C95 Fe5 C97 C96 37.7(9) . .
C101 Fe5 C97 C96 -36(3) . .
C103 Fe5 C97 C96 -155.0(11) . .
C100 Fe5 C97 C96 -71.1(12) . .
C99 Fe5 C97 C96 -112.4(10) . .
C94 Fe5 C97 C98 -38.6(9) . .
C102 Fe5 C97 C98 49(2) . .
C95 Fe5 C97 C98 -82.6(10) . .
C101 Fe5 C97 C98 -157(2) . .
C103 Fe5 C97 C98 84.6(13) . .
C100 Fe5 C97 C98 168.5(10) . .
C96 Fe5 C97 C98 -120.4(14) . .
C99 Fe5 C97 C98 127.2(10) . .
C95 C94 C98 C97 0.0(14) . .
C93 C94 C98 C97 -173(2) . .
Fe5 C94 C98 C97 -60.3(12) . .
C95 C94 C98 Fe5 60.3(8) . .
C93 C94 C98 Fe5 -112(2) . .
C96 C97 C98 C94 0.0(17) . .
Fe5 C97 C98 C94 59.3(10) . .
C96 C97 C98 Fe5 -59.3(11) . .
C102 Fe5 C98 C94 83.4(11) . .
C95 Fe5 C98 C94 -37.8(9) . .
C101 Fe5 C98 C94 46(2) . .
C103 Fe5 C98 C94 126.9(10) . .
C97 Fe5 C98 C94 -118.1(14) . .
C100 Fe5 C98 C94 -156(3) . .
C96 Fe5 C98 C94 -81.5(10) . .
C99 Fe5 C98 C94 168.1(10) . .
C94 Fe5 C98 C97 118.1(14) . .
C102 Fe5 C98 C97 -158.5(10) . .
C95 Fe5 C98 C97 80.3(10) . .
C101 Fe5 C98 C97 164.4(16) . .
C103 Fe5 C98 C97 -115.0(11) . .
C100 Fe5 C98 C97 -38(3) . .
C96 Fe5 C98 C97 36.6(9) . .
C99 Fe5 C98 C97 -73.8(13) . .
C94 Fe5 C99 C103 -39(3) . .
C102 Fe5 C99 C103 38.0(10) . .
C98 Fe5 C99 C103 -74.4(12) . .
C95 Fe5 C99 C103 165.7(13) . .
C101 Fe5 C99 C103 82.1(11) . .
C97 Fe5 C99 C103 -115.9(11) . .
C100 Fe5 C99 C103 119.5(12) . .
C96 Fe5 C99 C103 -158.5(10) . .
C94 Fe5 C99 C100 -159(3) . .
C102 Fe5 C99 C100 -81.5(10) . .
C98 Fe5 C99 C100 166.2(11) . .
C95 Fe5 C99 C100 46.2(15) . .
C101 Fe5 C99 C100 -37.3(9) . .
C103 Fe5 C99 C100 -119.5(12) . .
C97 Fe5 C99 C100 124.7(10) . .
C96 Fe5 C99 C100 82.0(10) . .
C103 C99 C100 C101 0.0(9) . .
Fe5 C99 C100 C101 59.0(7) . .
C103 C99 C100 Fe5 -59.0(9) . .
C94 Fe5 C100 C101 50.0(18) . .
C102 Fe5 C100 C101 -38.2(9) . .
C98 Fe5 C100 C101 -165(3) . .
C95 Fe5 C100 C101 83.0(10) . .
C103 Fe5 C100 C101 -82.2(10) . .
C97 Fe5 C100 C101 164.9(10) . .
C96 Fe5 C100 C101 125.5(9) . .
C99 Fe5 C100 C101 -119.5(12) . .
C94 Fe5 C100 C99 169.5(14) . .
C102 Fe5 C100 C99 81.3(10) . .
C98 Fe5 C100 C99 -46(3) . .
C95 Fe5 C100 C99 -157.5(9) . .
C101 Fe5 C100 C99 119.5(12) . .
C103 Fe5 C100 C99 37.3(9) . .
C97 Fe5 C100 C99 -75.6(12) . .
C96 Fe5 C100 C99 -115.0(9) . .
C99 C100 C101 C102 0.0(9) . .
Fe5 C100 C101 C102 59.4(9) . .
C99 C100 C101 Fe5 -59.5(7) . .
C94 Fe5 C101 C100 -155.9(9) . .
C102 Fe5 C101 C100 118.6(12) . .
C98 Fe5 C101 C100 171.3(16) . .
C95 Fe5 C101 C100 -113.5(9) . .
C103 Fe5 C101 C100 80.7(10) . .
C97 Fe5 C101 C100 -45(3) . .
C96 Fe5 C101 C100 -73.1(11) . .
C99 Fe5 C101 C100 37.3(8) . .
C94 Fe5 C101 C102 85.5(11) . .
C98 Fe5 C101 C102 53(2) . .
C95 Fe5 C101 C102 127.9(11) . .
C103 Fe5 C101 C102 -37.9(10) . .
C97 Fe5 C101 C102 -164(2) . .
C100 Fe5 C101 C102 -118.6(12) . .
C96 Fe5 C101 C102 168.3(11) . .
C99 Fe5 C101 C102 -81.3(11) . .
C100 C101 C102 C103 0.0(15) . .
Fe5 C101 C102 C103 60.3(12) . .
C100 C101 C102 Fe5 -60.3(8) . .
C94 Fe5 C102 C103 128.4(12) . .
C98 Fe5 C102 C103 84.9(14) . .
C95 Fe5 C102 C103 170.1(12) . .
C101 Fe5 C102 C103 -118.8(16) . .
C97 Fe5 C102 C103 50(3) . .
C100 Fe5 C102 C103 -81.1(12) . .
C96 Fe5 C102 C103 -155(3) . .
C99 Fe5 C102 C103 -37.6(11) . .
C94 Fe5 C102 C101 -112.8(10) . .
C98 Fe5 C102 C101 -156.3(10) . .
C95 Fe5 C102 C101 -71.1(13) . .
C103 Fe5 C102 C101 118.8(16) . .
C97 Fe5 C102 C101 168.7(19) . .
C100 Fe5 C102 C101 37.7(8) . .
C96 Fe5 C102 C101 -36(4) . .
C99 Fe5 C102 C101 81.2(10) . .
C100 C99 C103 C102 0.0(15) . .
Fe5 C99 C103 C102 -59.3(12) . .
C100 C99 C103 Fe5 59.3(8) . .
C101 C102 C103 C99 0.0(18) . .
Fe5 C102 C103 C99 60.2(11) . .
C101 C102 C103 Fe5 -60.2(11) . .
C94 Fe5 C103 C99 169.0(7) . .
C102 Fe5 C103 C99 -118.8(15) . .
C98 Fe5 C103 C99 126.7(9) . .
C95 Fe5 C103 C99 -152(3) . .
C101 Fe5 C103 C99 -80.8(9) . .
C97 Fe5 C103 C99 83.0(12) . .
C100 Fe5 C103 C99 -37.3(7) . .
C96 Fe5 C103 C99 46(2) . .
C94 Fe5 C103 C102 -72.1(14) . .
C98 Fe5 C103 C102 -114.5(13) . .
C95 Fe5 C103 C102 -33(4) . .
C101 Fe5 C103 C102 38.0(12) . .
C97 Fe5 C103 C102 -158.1(13) . .
C100 Fe5 C103 C102 81.5(12) . .
C96 Fe5 C103 C102 164.7(18) . .
C99 Fe5 C103 C102 118.8(15) . .
C92 N5 C104 O25 -3(3) . .
C92 N5 C104 C105 177(2) . .
O25 C104 C105 C106 -159.2(12) . .
N5 C104 C105 C106 20.7(13) . .
O25 C104 C105 C110 10.7(15) . .
N5 C104 C105 C110 -169.4(13) . .
C110 C105 C106 C107 0.0(9) . .
C104 C105 C106 C107 169.7(9) . .
C105 C106 C107 C108 0.0(10) . .
C106 C107 C108 C109 -0.1(19) . .
C107 C108 C109 C110 0(3) . .
C108 C109 C110 C105 0(3) . .
C106 C105 C110 C109 0.1(19) . .
C104 C105 C110 C109 -170.2(14) . .
